data_4341565
loop_
_publ_author_name
'Barbon, Stephanie M.'
'Price, Jacquelyn T.'
'Reinkeluers, Pauline A.'
'Gilroy, Joe B.'

_publ_section_title
;
 Substituent-dependent optical and electrochemical properties of
 triarylformazanate boron difluoride complexes.
;
_journal_issue 19
_journal_name_full 'Inorganic chemistry'
_journal_page_first 10585
_journal_page_last 10593
_journal_paper_doi 10.1021/ic5016912
_journal_volume 53
_journal_year 2014
_chemical_formula_sum 'C22 H21 B F2 N4 O'
_chemical_formula_weight 406.24
_chemical_name_systematic
;
 ?
;
_space_group_crystal_system triclinic
_space_group_IT_number 2
_space_group_name_Hall '-P 1'
_space_group_name_H-M_alt 'P -1'
_symmetry_space_group_name_Hall '-P 1'
_symmetry_space_group_name_H-M 'P -1'
_atom_sites_solution_hydrogens geom
_atom_sites_solution_primary dual
_atom_sites_solution_secondary difmap
_audit_creation_method SHELXL-2014
_cell_angle_alpha 117.075(13)
_cell_angle_beta 96.626(17)
_cell_angle_gamma 98.667(16)
_cell_formula_units_Z 12
_cell_length_a 10.362(6)
_cell_length_b 28.120(17)
_cell_length_c 28.16(2)
_cell_measurement_reflns_used 9622
_cell_measurement_temperature 110
_cell_measurement_theta_max 25.40
_cell_measurement_theta_min 2.88
_cell_volume 7063(8)
_computing_cell_refinement SAINT
_computing_data_collection Apex2
_computing_data_reduction SAINT
_computing_molecular_graphics NRCVAX
_computing_publication_material cif2tables.py
_computing_structure_refinement SHELXL-2014
_computing_structure_solution SHELXT
_diffrn_ambient_temperature 110
_diffrn_measured_fraction_theta_full 0.998
_diffrn_measured_fraction_theta_max 0.996
_diffrn_measurement_device_type 'Bruker Kappa Axis Apex2'
_diffrn_measurement_method 'phi and omega scans'
_diffrn_radiation_type MoK\a
_diffrn_radiation_wavelength 0.71073
_diffrn_reflns_av_R_equivalents 0.0825
_diffrn_reflns_av_unetI/netI 0.1301
_diffrn_reflns_Laue_measured_fraction_full 0.998
_diffrn_reflns_Laue_measured_fraction_max 0.996
_diffrn_reflns_limit_h_max 13
_diffrn_reflns_limit_h_min -14
_diffrn_reflns_limit_k_max 39
_diffrn_reflns_limit_k_min -36
_diffrn_reflns_limit_l_max 39
_diffrn_reflns_limit_l_min -39
_diffrn_reflns_number 125647
_diffrn_reflns_point_group_measured_fraction_full 0.998
_diffrn_reflns_point_group_measured_fraction_max 0.996
_diffrn_reflns_theta_full 25.242
_diffrn_reflns_theta_max 29.598
_diffrn_reflns_theta_min 2.029
_diffrn_source 'sealed tube'
_exptl_absorpt_coefficient_mu 0.083
_exptl_absorpt_correction_T_max 0.7459
_exptl_absorpt_correction_T_min 0.6606
_exptl_absorpt_correction_type multi-scan
_exptl_absorpt_process_details SADABS
_exptl_crystal_colour red
_exptl_crystal_density_diffrn 1.146
_exptl_crystal_description needle
_exptl_crystal_F_000 2544
_exptl_crystal_size_max 0.500
_exptl_crystal_size_mid 0.050
_exptl_crystal_size_min 0.050
_platon_squeeze_details
;
Acta Cryst. (1990), A46, 194 as the 'BYPASS procedure' P. v.d. Sluis
& A.L. Spek
;
_refine_diff_density_max 0.520
_refine_diff_density_min -0.455
_refine_diff_density_rms 0.089
_refine_ls_extinction_method none
_refine_ls_goodness_of_fit_ref 1.122
_refine_ls_hydrogen_treatment constr
_refine_ls_matrix_type full
_refine_ls_number_parameters 1621
_refine_ls_number_reflns 39568
_refine_ls_number_restraints 0
_refine_ls_restrained_S_all 1.122
_refine_ls_R_factor_all 0.1407
_refine_ls_R_factor_gt 0.0669
_refine_ls_shift/su_max 0.000
_refine_ls_shift/su_mean 0.000
_refine_ls_structure_factor_coef Fsqd
_refine_ls_weighting_details 'w=1/[\s^2^(Fo^2^)+(0.0608P)^2^] where P=(Fo^2^+2Fc^2^)/3'
_refine_ls_weighting_scheme calc
_refine_ls_wR_factor_gt 0.1625
_refine_ls_wR_factor_ref 0.1849
_reflns_Friedel_coverage 0.000
_reflns_number_gt 18619
_reflns_number_total 39568
_reflns_threshold_expression 'I > 2\s(I)'
_cod_data_source_file ic5016912_si_004.cif
_cod_data_source_block 14f
_cod_original_cell_volume 7062(8)
_cod_database_code 4341565
_shelx_space_group_comment
;
The symmetry employed for this shelxl refinement is uniquely defined
by the following loop, which should always be used as a source of
symmetry information in preference to the above space-group names.
They are only intended as comments.
;
_shelx_estimated_absorpt_t_min 0.960
_shelx_estimated_absorpt_t_max 0.996
_shelxl_version_number 2014-3

loop_
_space_group_symop_operation_xyz
'x, y, z'
'-x, -y, -z'

loop_
_atom_site_label
_atom_site_type_symbol
_atom_site_fract_x
_atom_site_fract_y
_atom_site_fract_z
_atom_site_U_iso_or_equiv
_atom_site_adp_type
_atom_site_occupancy
_atom_site_site_symmetry_order
_atom_site_calc_flag
_atom_site_refinement_flags_posn
_atom_site_refinement_flags_adp
F2D F -0.00471(13) 0.41824(6) 0.10503(6) 0.0261(3) Uani 1 1 d . .
F2B F 0.39566(13) 0.88558(6) 0.81061(6) 0.0273(4) Uani 1 1 d . .
F2F F 0.47125(13) 0.92306(6) 0.53391(6) 0.0268(3) Uani 1 1 d . .
F2A F 0.55895(13) 0.53526(6) 0.11165(6) 0.0263(3) Uani 1 1 d . .
F2E F 0.89297(14) 0.81199(6) 0.42009(6) 0.0281(4) Uani 1 1 d . .
F2C F -0.06245(14) 0.88697(6) 0.92845(6) 0.0271(3) Uani 1 1 d . .
F1A F 0.42667(13) 0.50027(6) 0.15270(6) 0.0274(4) Uani 1 1 d . .
F1E F 1.04160(13) 0.83335(6) 0.49727(6) 0.0303(4) Uani 1 1 d . .
F1F F 0.55922(12) 0.84730(6) 0.50183(6) 0.0278(4) Uani 1 1 d . .
F1C F -0.22527(12) 0.84052(6) 0.85076(6) 0.0290(4) Uani 1 1 d . .
F1B F 0.27063(13) 0.83285(7) 0.83828(6) 0.0310(4) Uani 1 1 d . .
F1D F -0.07112(13) 0.49614(6) 0.15851(6) 0.0300(4) Uani 1 1 d . .
O1E O 0.79916(17) 0.95885(8) 0.79345(7) 0.0313(5) Uani 1 1 d . .
O1D O 0.48189(17) 0.79450(8) 0.32530(8) 0.0341(5) Uani 1 1 d . .
O1B O 0.68776(17) 0.67252(8) 0.97207(8) 0.0302(5) Uani 1 1 d . .
N4B N 0.49494(19) 0.77159(9) 0.81860(9) 0.0216(5) Uani 1 1 d . .
N3D N 0.10818(18) 0.50485(8) 0.11354(8) 0.0194(5) Uani 1 1 d . .
N4E N 0.79413(19) 0.81300(9) 0.53926(9) 0.0220(5) Uani 1 1 d . .
N2C N 0.00054(18) 0.85707(9) 0.79514(8) 0.0204(5) Uani 1 1 d . .
N4F N 0.29937(19) 0.79413(9) 0.51887(9) 0.0224(5) Uani 1 1 d . .
O1F O 0.0560(2) 0.53907(8) 0.37189(9) 0.0461(6) Uani 1 1 d . .
N1C N -0.01586(18) 0.88547(9) 0.84537(8) 0.0195(5) Uani 1 1 d . .
N1E N 0.87807(18) 0.88740(9) 0.50562(8) 0.0201(5) Uani 1 1 d . .
N2B N 0.53337(18) 0.84623(9) 0.90790(9) 0.0199(5) Uani 1 1 d . .
N3C N -0.03148(18) 0.80407(9) 0.85501(8) 0.0198(5) Uani 1 1 d . .
N2E N 0.85930(18) 0.90513(9) 0.55611(8) 0.0212(5) Uani 1 1 d . .
N4C N -0.01415(18) 0.77706(9) 0.80506(8) 0.0208(5) Uani 1 1 d . .
N2F N 0.27617(19) 0.78911(9) 0.43169(9) 0.0226(5) Uani 1 1 d . .
N1F N 0.34455(18) 0.84028(9) 0.45371(9) 0.0218(5) Uani 1 1 d . .
N1A N 0.65905(19) 0.54078(9) 0.19621(8) 0.0216(5) Uani 1 1 d . .
O1C O -0.0489(2) 0.67052(9) 0.55022(8) 0.0474(6) Uani 1 1 d . .
N1B N 0.49492(18) 0.87769(9) 0.88849(8) 0.0202(5) Uani 1 1 d . .
N2D N 0.21503(19) 0.53798(9) 0.21985(8) 0.0215(5) Uani 1 1 d . .
N3E N 0.81186(19) 0.79457(9) 0.48871(8) 0.0211(5) Uani 1 1 d . .
N4A N 0.63636(18) 0.43006(9) 0.14272(9) 0.0226(5) Uani 1 1 d . .
N3B N 0.45403(18) 0.80150(9) 0.79787(9) 0.0214(5) Uani 1 1 d . .
O1A O 0.7379(2) 0.35205(9) 0.32044(9) 0.0443(6) Uani 1 1 d . .
N3F N 0.36752(19) 0.84534(9) 0.54223(9) 0.0224(5) Uani 1 1 d . .
N4D N 0.17883(19) 0.55555(9) 0.14490(9) 0.0207(5) Uani 1 1 d . .
N1D N 0.14511(19) 0.48686(8) 0.18880(8) 0.0198(5) Uani 1 1 d . .
N2A N 0.69940(19) 0.51632(9) 0.22347(9) 0.0230(5) Uani 1 1 d . .
N3A N 0.59475(18) 0.45325(9) 0.11435(9) 0.0210(5) Uani 1 1 d . .
C12D C 0.1191(2) 0.43590(11) -0.05346(10) 0.0225(6) Uani 1 1 d . .
C19B C 0.6661(2) 1.04749(11) 0.98571(11) 0.0239(6) Uani 1 1 d . .
C13D C 0.2263(2) 0.47622(11) -0.01356(10) 0.0215(6) Uani 1 1 d . .
H13A H 0.3029 0.4880 -0.0244 0.026 Uiso 1 1 calc R U
C1B C 0.5145(2) 0.79264(10) 0.87291(10) 0.0190(5) Uani 1 1 d . .
C14D C 0.2238(2) 0.49920(10) 0.04076(10) 0.0198(6) Uani 1 1 d . .
H14A H 0.2979 0.5266 0.0671 0.024 Uiso 1 1 calc R U
C9D C 0.1124(2) 0.48229(10) 0.05711(10) 0.0179(5) Uani 1 1 d . .
C18E C 0.7500(2) 0.98990(11) 0.47772(11) 0.0239(6) Uani 1 1 d . .
H18A H 0.6884 1.0126 0.4891 0.029 Uiso 1 1 calc R U
C2E C 0.8300(2) 0.88847(11) 0.63117(10) 0.0198(6) Uani 1 1 d . .
C1C C -0.0176(2) 0.80258(11) 0.77462(10) 0.0204(6) Uani 1 1 d . .
C1E C 0.8364(2) 0.86708(11) 0.57292(10) 0.0207(6) Uani 1 1 d . .
C2D C 0.2781(2) 0.63058(10) 0.23438(10) 0.0202(5) Uani 1 1 d . .
C2C C -0.0194(2) 0.76978(11) 0.71618(10) 0.0215(6) Uani 1 1 d . .
C18B C 0.7332(2) 1.00858(11) 0.98744(11) 0.0249(6) Uani 1 1 d . .
H18B H 0.8185 1.0206 1.0109 0.030 Uiso 1 1 calc R U
C2B C 0.5482(2) 0.75740(11) 0.89626(11) 0.0205(6) Uani 1 1 d . .
C20E C 0.9104(2) 0.95821(11) 0.42349(11) 0.0246(6) Uani 1 1 d . .
H20A H 0.9600 0.9590 0.3974 0.029 Uiso 1 1 calc R U
C17D C 0.3120(2) 0.45716(11) 0.23068(10) 0.0219(6) Uani 1 1 d . .
H17A H 0.3787 0.4866 0.2346 0.026 Uiso 1 1 calc R U
C16B C 0.5531(2) 0.93462(10) 0.92141(10) 0.0190(5) Uani 1 1 d . .
C9C C 0.0074(2) 0.78205(10) 0.89000(10) 0.0201(6) Uani 1 1 d . .
C5D C 0.4168(2) 0.74028(11) 0.29819(11) 0.0248(6) Uani 1 1 d . .
C4E C 0.7229(2) 0.88315(11) 0.70095(11) 0.0234(6) Uani 1 1 d . .
H4EB H 0.6573 0.8641 0.7110 0.028 Uiso 1 1 calc R U
C11D C 0.0070(2) 0.42057(11) -0.03632(11) 0.0229(6) Uani 1 1 d . .
H11A H -0.0679 0.3938 -0.0627 0.028 Uiso 1 1 calc R U
C16E C 0.8582(2) 0.92302(10) 0.48365(10) 0.0199(6) Uani 1 1 d . .
C21D C 0.0834(2) 0.40446(11) 0.19798(10) 0.0237(6) Uani 1 1 d . .
H21A H -0.0057 0.3980 0.1798 0.028 Uiso 1 1 calc R U
C16C C 0.0387(2) 0.94313(11) 0.87031(10) 0.0196(6) Uani 1 1 d . .
C18D C 0.3445(2) 0.42260(11) 0.25053(11) 0.0247(6) Uani 1 1 d . .
H18C H 0.4340 0.4288 0.2682 0.030 Uiso 1 1 calc R U
C17E C 0.7684(2) 0.95657(10) 0.50028(10) 0.0208(6) Uani 1 1 d . .
H17B H 0.7202 0.9564 0.5270 0.025 Uiso 1 1 calc R U
C5E C 0.8059(2) 0.93276(11) 0.73987(10) 0.0230(6) Uani 1 1 d . .
C2F C 0.2133(2) 0.70650(11) 0.43860(11) 0.0245(6) Uani 1 1 d . .
C2A C 0.6959(2) 0.43382(11) 0.22990(11) 0.0231(6) Uani 1 1 d . .
C10D C 0.0026(2) 0.44343(11) 0.01831(11) 0.0224(6) Uani 1 1 d . .
H10A H -0.0750 0.4327 0.0293 0.027 Uiso 1 1 calc R U
C21C C -0.0179(2) 0.97957(11) 0.91046(11) 0.0230(6) Uani 1 1 d . .
H21B H -0.0927 0.9660 0.9210 0.028 Uiso 1 1 calc R U
C7E C 0.9148(2) 0.93765(11) 0.67106(11) 0.0253(6) Uani 1 1 d . .
H7EA H 0.9814 0.9564 0.6611 0.030 Uiso 1 1 calc R U
C14C C 0.1167(2) 0.75799(11) 0.88435(11) 0.0253(6) Uani 1 1 d . .
H14B H 0.1653 0.7557 0.8571 0.030 Uiso 1 1 calc R U
C9F C 0.3631(2) 0.87706(11) 0.59780(11) 0.0221(6) Uani 1 1 d . .
C9B C 0.4681(2) 0.78381(11) 0.74311(11) 0.0242(6) Uani 1 1 d . .
C17C C 0.1474(2) 0.96313(11) 0.85457(11) 0.0229(6) Uani 1 1 d . .
H17C H 0.1860 0.9386 0.8271 0.028 Uiso 1 1 calc R U
C14E C 0.6088(2) 0.72297(11) 0.45932(11) 0.0241(6) Uani 1 1 d . .
H14C H 0.5722 0.7474 0.4876 0.029 Uiso 1 1 calc R U
C19D C 0.2489(3) 0.37916(11) 0.24510(11) 0.0254(6) Uani 1 1 d . .
C9A C 0.5891(2) 0.42323(11) 0.05696(10) 0.0221(6) Uani 1 1 d . .
C12E C 0.5903(3) 0.63271(11) 0.38415(11) 0.0286(6) Uani 1 1 d . .
C19E C 0.8190(2) 0.99135(11) 0.43859(11) 0.0231(6) Uani 1 1 d . .
C13B C 0.5846(3) 0.74147(11) 0.67148(12) 0.0291(6) Uani 1 1 d . .
H13B H 0.6574 0.7256 0.6596 0.035 Uiso 1 1 calc R U
C17A C 0.8542(2) 0.61696(12) 0.24691(11) 0.0268(6) Uani 1 1 d . .
H17D H 0.9043 0.5929 0.2509 0.032 Uiso 1 1 calc R U
C16D C 0.1812(2) 0.44856(11) 0.20502(10) 0.0211(6) Uani 1 1 d . .
C14B C 0.5750(2) 0.76148(11) 0.72545(11) 0.0243(6) Uani 1 1 d . .
H14D H 0.6418 0.7599 0.7505 0.029 Uiso 1 1 calc R U
C1D C 0.2124(2) 0.57219(11) 0.19877(10) 0.0206(6) Uani 1 1 d . .
C7F C 0.1924(2) 0.67266(12) 0.38208(11) 0.0274(6) Uani 1 1 d . .
H7FA H 0.2137 0.6885 0.3597 0.033 Uiso 1 1 calc R U
C7B C 0.5375(2) 0.77059(11) 0.94937(11) 0.0246(6) Uani 1 1 d . .
H7BA H 0.4993 0.8004 0.9696 0.030 Uiso 1 1 calc R U
C5B C 0.6384(2) 0.69705(11) 0.94378(11) 0.0237(6) Uani 1 1 d . .
C6D C 0.4477(2) 0.70073(11) 0.31148(11) 0.0261(6) Uani 1 1 d . .
H6DA H 0.5163 0.7109 0.3421 0.031 Uiso 1 1 calc R U
C18C C 0.1991(2) 1.01948(11) 0.87948(11) 0.0263(6) Uani 1 1 d . .
H18D H 0.2732 1.0332 0.8687 0.032 Uiso 1 1 calc R U
C18F C 0.1716(2) 0.88213(11) 0.36088(11) 0.0258(6) Uani 1 1 d . .
H18E H 0.0864 0.8727 0.3383 0.031 Uiso 1 1 calc R U
C1A C 0.6706(2) 0.46118(12) 0.19699(11) 0.0227(6) Uani 1 1 d . .
C16 C 0.7210(2) 0.59751(11) 0.21982(10) 0.0222(6) Uani 1 1 d . .
C13E C 0.5392(3) 0.66935(11) 0.42562(11) 0.0263(6) Uani 1 1 d . .
H13C H 0.4542 0.6573 0.4310 0.032 Uiso 1 1 calc R U
C7D C 0.3781(2) 0.64647(11) 0.27991(11) 0.0265(6) Uani 1 1 d . .
H7DA H 0.3988 0.6197 0.2894 0.032 Uiso 1 1 calc R U
C10A C 0.4954(2) 0.42897(11) 0.02100(11) 0.0250(6) Uani 1 1 d . .
H10B H 0.4355 0.4520 0.0346 0.030 Uiso 1 1 calc R U
C20F C 0.3942(3) 0.93622(11) 0.39713(11) 0.0271(6) Uani 1 1 d . .
H20B H 0.4633 0.9641 0.3995 0.033 Uiso 1 1 calc R U
C12A C 0.5765(2) 0.36630(12) -0.05580(11) 0.0275(6) Uani 1 1 d . .
C21E C 0.9305(2) 0.92441(11) 0.44550(11) 0.0241(6) Uani 1 1 d . .
H21C H 0.9933 0.9022 0.4347 0.029 Uiso 1 1 calc R U
C17F C 0.1940(2) 0.85396(11) 0.38927(11) 0.0253(6) Uani 1 1 d . .
H17E H 0.1254 0.8254 0.3859 0.030 Uiso 1 1 calc R U
C9E C 0.7334(2) 0.74080(11) 0.45137(10) 0.0227(6) Uani 1 1 d . .
C3E C 0.7364(2) 0.86150(11) 0.64717(11) 0.0245(6) Uani 1 1 d . .
H3EA H 0.6800 0.8273 0.6206 0.029 Uiso 1 1 calc R U
C20C C 0.0348(3) 1.03518(12) 0.93467(11) 0.0271(6) Uani 1 1 d . .
H20C H -0.0043 1.0597 0.9619 0.033 Uiso 1 1 calc R U
C13C C 0.1534(3) 0.73763(11) 0.91873(11) 0.0296(7) Uani 1 1 d . .
H13D H 0.2277 0.7211 0.9148 0.035 Uiso 1 1 calc R U
C14F C 0.2499(3) 0.86754(12) 0.61720(11) 0.0269(6) Uani 1 1 d . .
H14E H 0.1748 0.8390 0.5932 0.032 Uiso 1 1 calc R U
C10F C 0.4743(2) 0.91843(11) 0.63310(11) 0.0253(6) Uani 1 1 d . .
H10C H 0.5526 0.9245 0.6202 0.030 Uiso 1 1 calc R U
C1F C 0.2722(2) 0.76598(11) 0.46431(11) 0.0233(6) Uani 1 1 d . .
C21F C 0.4196(2) 0.90891(11) 0.42645(11) 0.0243(6) Uani 1 1 d . .
H21D H 0.5052 0.9181 0.4487 0.029 Uiso 1 1 calc R U
C13F C 0.2466(3) 0.89955(12) 0.67133(12) 0.0311(7) Uani 1 1 d . .
H13E H 0.1693 0.8926 0.6845 0.037 Uiso 1 1 calc R U
C17B C 0.6784(2) 0.95317(11) 0.95597(10) 0.0220(6) Uani 1 1 d . .
H17F H 0.7261 0.9275 0.9578 0.026 Uiso 1 1 calc R U
C20B C 0.5401(2) 1.02852(11) 0.95192(11) 0.0254(6) Uani 1 1 d . .
H20D H 0.4920 1.0542 0.9506 0.030 Uiso 1 1 calc R U
C7C C -0.0509(2) 0.78985(12) 0.68041(11) 0.0264(6) Uani 1 1 d . .
H7CA H -0.0656 0.8259 0.6944 0.032 Uiso 1 1 calc R U
C10E C 0.7853(3) 0.70538(12) 0.40877(11) 0.0276(6) Uani 1 1 d . .
H10D H 0.8690 0.7177 0.4026 0.033 Uiso 1 1 calc R U
C21A C 0.6469(3) 0.63271(11) 0.21491(11) 0.0260(6) Uani 1 1 d . .
H21E H 0.5553 0.6193 0.1972 0.031 Uiso 1 1 calc R U
C3D C 0.2450(2) 0.67065(11) 0.22281(12) 0.0289(7) Uani 1 1 d . .
H3DA H 0.1746 0.6606 0.1929 0.035 Uiso 1 1 calc R U
C11F C 0.4690(3) 0.95045(11) 0.68702(11) 0.0281(6) Uani 1 1 d . .
H11B H 0.5443 0.9788 0.7110 0.034 Uiso 1 1 calc R U
C11A C 0.4909(2) 0.40083(11) -0.03442(11) 0.0269(6) Uani 1 1 d . .
H11C H 0.4277 0.4051 -0.0586 0.032 Uiso 1 1 calc R U
C12C C 0.0838(3) 0.74085(11) 0.95915(11) 0.0286(6) Uani 1 1 d . .
C4B C 0.6442(2) 0.68189(11) 0.88986(11) 0.0260(6) Uani 1 1 d . .
H4BB H 0.6789 0.6511 0.8691 0.031 Uiso 1 1 calc R U
C20D C 0.1185(3) 0.37058(11) 0.21782(11) 0.0274(6) Uani 1 1 d . .
H20E H 0.0523 0.3405 0.2129 0.033 Uiso 1 1 calc R U
C10C C -0.0639(2) 0.78561(11) 0.92974(11) 0.0243(6) Uani 1 1 d . .
H10E H -0.1384 0.8020 0.9335 0.029 Uiso 1 1 calc R U
C11E C 0.7130(3) 0.65195(11) 0.37568(11) 0.0293(6) Uani 1 1 d . .
H11D H 0.7477 0.6277 0.3464 0.035 Uiso 1 1 calc R U
C14A C 0.6740(2) 0.38782(11) 0.03644(11) 0.0250(6) Uani 1 1 d . .
H14F H 0.7358 0.3827 0.0604 0.030 Uiso 1 1 calc R U
C19F C 0.2698(3) 0.92371(11) 0.36438(11) 0.0276(6) Uani 1 1 d . .
C18A C 0.9119(3) 0.67169(12) 0.26779(11) 0.0318(7) Uani 1 1 d . .
H18F H 1.0029 0.6851 0.2862 0.038 Uiso 1 1 calc R U
C21B C 0.4833(2) 0.97289(11) 0.92015(11) 0.0241(6) Uani 1 1 d . .
H21F H 0.3969 0.9608 0.8975 0.029 Uiso 1 1 calc R U
C19C C 0.1443(3) 1.05620(11) 0.92000(11) 0.0275(6) Uani 1 1 d . .
C16F C 0.3184(2) 0.86795(11) 0.42286(10) 0.0215(6) Uani 1 1 d . .
C3A C 0.6977(3) 0.37811(12) 0.20582(12) 0.0316(7) Uani 1 1 d . .
H3AA H 0.6865 0.3576 0.1673 0.038 Uiso 1 1 calc R U
C7A C 0.7124(2) 0.46252(12) 0.28624(12) 0.0294(7) Uani 1 1 d . .
H7AA H 0.7134 0.5006 0.3034 0.035 Uiso 1 1 calc R U
C13A C 0.6669(2) 0.36035(12) -0.01929(11) 0.0283(6) Uani 1 1 d . .
H13F H 0.7254 0.3367 -0.0331 0.034 Uiso 1 1 calc R U
C6B C 0.5818(3) 0.74085(12) 0.97302(12) 0.0285(6) Uani 1 1 d . .
H6BA H 0.5737 0.7503 1.0093 0.034 Uiso 1 1 calc R U
C11B C 0.3853(3) 0.76850(12) 0.65299(12) 0.0331(7) Uani 1 1 d . .
H11E H 0.3209 0.7717 0.6284 0.040 Uiso 1 1 calc R U
C12F C 0.3559(3) 0.94208(12) 0.70697(11) 0.0298(7) Uani 1 1 d . .
C6F C 0.1415(2) 0.61672(12) 0.35839(12) 0.0306(7) Uani 1 1 d . .
H6FA H 0.1293 0.5943 0.3201 0.037 Uiso 1 1 calc R U
C8B C 0.7604(3) 0.63182(12) 0.94547(12) 0.0312(7) Uani 1 1 d . .
H8BA H 0.7902 0.6175 0.9697 0.047 Uiso 1 1 calc R U
H8BB H 0.7025 0.6018 0.9117 0.047 Uiso 1 1 calc R U
H8BC H 0.8382 0.6483 0.9368 0.047 Uiso 1 1 calc R U
C12B C 0.4889(3) 0.74413(12) 0.63401(11) 0.0310(7) Uani 1 1 d . .
C19A C 0.8408(3) 0.70806(12) 0.26268(11) 0.0311(7) Uani 1 1 d . .
C22D C 0.2841(3) 0.34253(12) 0.26804(13) 0.0360(7) Uani 1 1 d . .
H22A H 0.2045 0.3144 0.2603 0.054 Uiso 1 1 calc R U
H22B H 0.3534 0.3249 0.2511 0.054 Uiso 1 1 calc R U
H22C H 0.3172 0.3646 0.3076 0.054 Uiso 1 1 calc R U
C10B C 0.3731(3) 0.78821(11) 0.70656(11) 0.0289(6) Uani 1 1 d . .
H10F H 0.3011 0.8046 0.7185 0.035 Uiso 1 1 calc R U
C20A C 0.7076(3) 0.68759(12) 0.23614(11) 0.0298(6) Uani 1 1 d . .
H20F H 0.6572 0.7117 0.2325 0.036 Uiso 1 1 calc R U
C11C C -0.0252(3) 0.76495(11) 0.96377(11) 0.0271(6) Uani 1 1 d . .
H11F H -0.0741 0.7672 0.9910 0.032 Uiso 1 1 calc R U
C6E C 0.9034(2) 0.95936(12) 0.72457(11) 0.0296(7) Uani 1 1 d . .
H6EA H 0.9625 0.9928 0.7513 0.036 Uiso 1 1 calc R U
C3B C 0.5991(2) 0.71198(11) 0.86642(11) 0.0254(6) Uani 1 1 d . .
H3BA H 0.6029 0.7015 0.8295 0.031 Uiso 1 1 calc R U
C6C C -0.0611(3) 0.75836(13) 0.62499(11) 0.0317(7) Uani 1 1 d . .
H6CA H -0.0830 0.7726 0.6011 0.038 Uiso 1 1 calc R U
C3C C 0.0057(3) 0.71751(12) 0.69510(11) 0.0307(7) Uani 1 1 d . .
H3CA H 0.0297 0.7035 0.7190 0.037 Uiso 1 1 calc R U
C5C C -0.0392(3) 0.70595(13) 0.60449(11) 0.0337(7) Uani 1 1 d . .
C15D C 0.1237(3) 0.41117(12) -0.11328(11) 0.0309(7) Uani 1 1 d . .
H15A H 0.2101 0.4269 -0.1173 0.046 Uiso 1 1 calc R U
H15B H 0.1120 0.3713 -0.1290 0.046 Uiso 1 1 calc R U
H15C H 0.0519 0.4192 -0.1323 0.046 Uiso 1 1 calc R U
C22B C 0.7282(3) 1.10769(11) 1.02021(12) 0.0341(7) Uani 1 1 d . .
H22D H 0.8165 1.1127 1.0410 0.051 Uiso 1 1 calc R U
H22E H 0.7375 1.1246 0.9967 0.051 Uiso 1 1 calc R U
H22F H 0.6713 1.1251 1.0455 0.051 Uiso 1 1 calc R U
C6A C 0.7275(2) 0.43714(13) 0.31819(12) 0.0311(7) Uani 1 1 d . .
H6AA H 0.7378 0.4575 0.3567 0.037 Uiso 1 1 calc R U
C8D C 0.5984(2) 0.81021(12) 0.36623(11) 0.0328(7) Uani 1 1 d . .
H8DA H 0.6356 0.8497 0.3825 0.049 Uiso 1 1 calc R U
H8DB H 0.5748 0.8015 0.3946 0.049 Uiso 1 1 calc R U
H8DC H 0.6649 0.7902 0.3497 0.049 Uiso 1 1 calc R U
C22E C 0.7970(3) 1.02816(12) 0.41472(12) 0.0327(7) Uani 1 1 d . .
H22G H 0.8535 1.0238 0.3881 0.049 Uiso 1 1 calc R U
H22H H 0.7030 1.0184 0.3966 0.049 Uiso 1 1 calc R U
H22I H 0.8199 1.0664 0.4439 0.049 Uiso 1 1 calc R U
C5F C 0.1084(3) 0.59347(12) 0.39077(13) 0.0338(7) Uani 1 1 d . .
C8E C 0.6925(3) 0.93544(13) 0.80989(12) 0.0345(7) Uani 1 1 d . .
H8EA H 0.6990 0.9580 0.8491 0.052 Uiso 1 1 calc R U
H8EB H 0.6068 0.9341 0.7900 0.052 Uiso 1 1 calc R U
H8EC H 0.6986 0.8982 0.8018 0.052 Uiso 1 1 calc R U
C15E C 0.5154(3) 0.57381(12) 0.34890(13) 0.0393(8) Uani 1 1 d . .
H15D H 0.5667 0.5543 0.3220 0.059 Uiso 1 1 calc R U
H15E H 0.5026 0.5564 0.3718 0.059 Uiso 1 1 calc R U
H15F H 0.4283 0.5725 0.3300 0.059 Uiso 1 1 calc R U
C15B C 0.4979(3) 0.72046(13) 0.57460(12) 0.0421(8) Uani 1 1 d . .
H15G H 0.5773 0.7052 0.5692 0.063 Uiso 1 1 calc R U
H15H H 0.4180 0.6914 0.5519 0.063 Uiso 1 1 calc R U
H15I H 0.5042 0.7495 0.5643 0.063 Uiso 1 1 calc R U
C5A C 0.7271(3) 0.38130(13) 0.29294(13) 0.0324(7) Uani 1 1 d . .
C4D C 0.3129(3) 0.72530(12) 0.25413(12) 0.0337(7) Uani 1 1 d . .
H4DB H 0.2888 0.7523 0.2457 0.040 Uiso 1 1 calc R U
C4A C 0.7154(3) 0.35261(13) 0.23691(12) 0.0359(7) Uani 1 1 d . .
H4AB H 0.7197 0.3151 0.2199 0.043 Uiso 1 1 calc R U
C4C C -0.0039(3) 0.68593(13) 0.63987(12) 0.0372(7) Uani 1 1 d . .
H4CB H 0.0137 0.6503 0.6259 0.045 Uiso 1 1 calc R U
C22C C 0.2045(3) 1.11664(12) 0.94758(13) 0.0413(8) Uani 1 1 d . .
H22J H 0.2802 1.1235 0.9318 0.062 Uiso 1 1 calc R U
H22K H 0.1372 1.1358 0.9423 0.062 Uiso 1 1 calc R U
H22L H 0.2356 1.1302 0.9867 0.062 Uiso 1 1 calc R U
C22F C 0.2421(3) 0.95571(13) 0.33549(13) 0.0413(8) Uani 1 1 d . .
H22M H 0.3231 0.9831 0.3428 0.062 Uiso 1 1 calc R U
H22N H 0.2144 0.9307 0.2962 0.062 Uiso 1 1 calc R U
H22O H 0.1707 0.9743 0.3486 0.062 Uiso 1 1 calc R U
C3F C 0.1809(3) 0.68229(12) 0.47064(12) 0.0335(7) Uani 1 1 d . .
H3FA H 0.1950 0.7044 0.5091 0.040 Uiso 1 1 calc R U
C8F C 0.0562(3) 0.50250(13) 0.31651(13) 0.0444(8) Uani 1 1 d . .
H8FA H 0.0163 0.4649 0.3078 0.067 Uiso 1 1 calc R U
H8FB H 0.0043 0.5125 0.2925 0.067 Uiso 1 1 calc R U
H8FC H 0.1483 0.5050 0.3111 0.067 Uiso 1 1 calc R U
C15A C 0.5756(3) 0.33773(14) -0.11581(12) 0.0417(8) Uani 1 1 d . .
H15J H 0.6424 0.3155 -0.1227 0.063 Uiso 1 1 calc R U
H15K H 0.4870 0.3140 -0.1360 0.063 Uiso 1 1 calc R U
H15L H 0.5967 0.3651 -0.1279 0.063 Uiso 1 1 calc R U
C15C C 0.1257(3) 0.71892(13) 0.99694(13) 0.0428(8) Uani 1 1 d . .
H15M H 0.0656 0.7247 1.0225 0.064 Uiso 1 1 calc R U
H15N H 0.1214 0.6796 0.9756 0.064 Uiso 1 1 calc R U
H15O H 0.2173 0.7382 1.0173 0.064 Uiso 1 1 calc R U
C15F C 0.3504(3) 0.97807(13) 0.76596(12) 0.0407(8) Uani 1 1 d . .
H15P H 0.2636 0.9661 0.7725 0.061 Uiso 1 1 calc R U
H15Q H 0.4215 0.9751 0.7899 0.061 Uiso 1 1 calc R U
H15R H 0.3626 1.0163 0.7736 0.061 Uiso 1 1 calc R U
C4F C 0.1288(3) 0.62653(13) 0.44711(13) 0.0400(8) Uani 1 1 d . .
H4FB H 0.1067 0.6106 0.4694 0.048 Uiso 1 1 calc R U
C22A C 0.9071(3) 0.76771(12) 0.28493(13) 0.0417(8) Uani 1 1 d . .
H22P H 1.0006 0.7745 0.3022 0.062 Uiso 1 1 calc R U
H22Q H 0.9033 0.7767 0.2551 0.062 Uiso 1 1 calc R U
H22R H 0.8607 0.7907 0.3120 0.062 Uiso 1 1 calc R U
B1A B 0.5525(3) 0.50885(13) 0.14227(13) 0.0220(6) Uani 1 1 d . .
B1B B 0.3966(3) 0.85064(13) 0.83218(12) 0.0217(7) Uani 1 1 d . .
B1C B -0.0903(3) 0.85567(13) 0.87275(12) 0.0210(6) Uani 1 1 d . .
B1D B 0.0346(3) 0.47325(13) 0.13964(12) 0.0215(6) Uani 1 1 d . .
B1E B 0.9122(3) 0.83052(13) 0.47506(12) 0.0228(7) Uani 1 1 d . .
B1F B 0.4434(3) 0.86670(13) 0.50923(13) 0.0238(7) Uani 1 1 d . .
C8A C 0.7301(3) 0.37791(15) 0.37663(14) 0.0499(9) Uani 1 1 d . .
H8AA H 0.7392 0.3526 0.3911 0.075 Uiso 1 1 calc R U
H8AB H 0.8021 0.4111 0.3971 0.075 Uiso 1 1 calc R U
H8AC H 0.6437 0.3878 0.3802 0.075 Uiso 1 1 calc R U
C8C C -0.1127(4) 0.68504(16) 0.51249(13) 0.0559(11) Uani 1 1 d . .
H8CA H -0.1144 0.6572 0.4752 0.084 Uiso 1 1 calc R U
H8CB H -0.2043 0.6870 0.5173 0.084 Uiso 1 1 calc R U
H8CC H -0.0632 0.7208 0.5192 0.084 Uiso 1 1 calc R U

loop_
_atom_site_aniso_label
_atom_site_aniso_U_11
_atom_site_aniso_U_22
_atom_site_aniso_U_33
_atom_site_aniso_U_23
_atom_site_aniso_U_13
_atom_site_aniso_U_12
F2D 0.0293(7) 0.0191(9) 0.0246(9) 0.0091(7) -0.0007(6) 0.0002(6)
F2B 0.0313(8) 0.0276(9) 0.0294(9) 0.0177(8) 0.0064(6) 0.0109(7)
F2F 0.0295(7) 0.0226(9) 0.0264(9) 0.0109(7) 0.0067(6) 0.0028(6)
F2A 0.0291(7) 0.0261(9) 0.0255(9) 0.0150(8) 0.0025(6) 0.0058(6)
F2E 0.0344(8) 0.0291(9) 0.0191(8) 0.0098(7) 0.0088(6) 0.0066(7)
F2C 0.0367(8) 0.0261(9) 0.0225(9) 0.0119(7) 0.0115(6) 0.0132(7)
F1A 0.0204(7) 0.0289(9) 0.0319(9) 0.0131(8) 0.0077(6) 0.0064(6)
F1E 0.0240(7) 0.0311(10) 0.0345(9) 0.0129(8) 0.0063(6) 0.0122(7)
F1F 0.0194(7) 0.0339(10) 0.0294(9) 0.0130(8) 0.0070(6) 0.0104(6)
F1C 0.0179(7) 0.0382(10) 0.0374(10) 0.0231(8) 0.0073(6) 0.0074(6)
F1B 0.0180(7) 0.0400(10) 0.0364(10) 0.0209(8) 0.0044(6) 0.0029(7)
F1D 0.0235(7) 0.0350(10) 0.0373(10) 0.0200(8) 0.0116(7) 0.0102(7)
O1E 0.0320(10) 0.0370(12) 0.0210(11) 0.0113(10) 0.0094(8) 0.0027(9)
O1D 0.0331(10) 0.0205(11) 0.0376(12) 0.0094(10) -0.0035(9) -0.0007(8)
O1B 0.0398(10) 0.0273(11) 0.0339(12) 0.0211(10) 0.0082(9) 0.0144(9)
N4B 0.0217(10) 0.0183(12) 0.0257(13) 0.0134(11) 0.0003(9) 0.0012(9)
N3D 0.0176(9) 0.0169(12) 0.0224(12) 0.0086(10) 0.0030(8) 0.0047(8)
N4E 0.0272(11) 0.0213(13) 0.0180(12) 0.0091(10) 0.0044(9) 0.0088(9)
N2C 0.0194(10) 0.0228(13) 0.0174(12) 0.0077(10) 0.0046(8) 0.0064(9)
N4F 0.0215(10) 0.0187(13) 0.0262(13) 0.0096(11) 0.0051(9) 0.0062(9)
O1F 0.0622(14) 0.0189(12) 0.0448(14) 0.0043(11) 0.0290(11) -0.0012(10)
N1C 0.0193(10) 0.0204(12) 0.0194(12) 0.0093(10) 0.0041(8) 0.0068(9)
N1E 0.0191(10) 0.0243(13) 0.0192(12) 0.0122(10) 0.0048(8) 0.0046(9)
N2B 0.0178(9) 0.0220(13) 0.0277(13) 0.0172(11) 0.0078(8) 0.0062(9)
N3C 0.0174(9) 0.0210(12) 0.0205(12) 0.0097(10) 0.0055(8) 0.0028(9)
N2E 0.0189(10) 0.0246(13) 0.0197(12) 0.0106(10) 0.0025(8) 0.0053(9)
N4C 0.0194(10) 0.0201(12) 0.0182(12) 0.0069(10) 0.0023(8) 0.0009(9)
N2F 0.0206(10) 0.0187(13) 0.0253(13) 0.0076(11) 0.0069(9) 0.0042(9)
N1F 0.0187(10) 0.0197(13) 0.0284(13) 0.0114(11) 0.0081(9) 0.0064(9)
N1A 0.0226(10) 0.0256(13) 0.0203(12) 0.0127(11) 0.0082(9) 0.0078(9)
O1C 0.0703(14) 0.0611(16) 0.0179(11) 0.0156(11) 0.0121(10) 0.0438(13)
N1B 0.0177(9) 0.0221(13) 0.0253(12) 0.0136(11) 0.0083(8) 0.0066(9)
N2D 0.0246(10) 0.0193(12) 0.0201(12) 0.0084(10) 0.0083(9) 0.0047(9)
N3E 0.0261(10) 0.0213(13) 0.0177(12) 0.0092(10) 0.0055(9) 0.0103(9)
N4A 0.0161(9) 0.0276(13) 0.0271(13) 0.0165(11) 0.0044(9) 0.0020(9)
N3B 0.0201(10) 0.0200(12) 0.0247(13) 0.0124(11) 0.0019(9) 0.0026(9)
O1A 0.0534(13) 0.0444(14) 0.0482(15) 0.0353(13) 0.0041(10) 0.0087(11)
N3F 0.0212(10) 0.0202(13) 0.0255(13) 0.0105(11) 0.0045(9) 0.0065(9)
N4D 0.0214(10) 0.0178(12) 0.0218(12) 0.0074(10) 0.0049(9) 0.0076(9)
N1D 0.0230(10) 0.0155(12) 0.0200(12) 0.0078(10) 0.0056(8) 0.0034(9)
N2A 0.0220(10) 0.0288(14) 0.0229(12) 0.0147(11) 0.0087(9) 0.0079(9)
N3A 0.0172(10) 0.0238(13) 0.0226(12) 0.0120(11) 0.0035(8) 0.0038(9)
C12D 0.0227(12) 0.0293(16) 0.0207(14) 0.0142(13) 0.0052(10) 0.0127(11)
C19B 0.0242(12) 0.0205(15) 0.0257(15) 0.0082(13) 0.0111(11) 0.0066(11)
C13D 0.0174(11) 0.0260(15) 0.0265(15) 0.0156(13) 0.0066(10) 0.0087(10)
C1B 0.0156(11) 0.0192(15) 0.0241(15) 0.0121(12) 0.0043(10) 0.0033(10)
C14D 0.0184(11) 0.0177(14) 0.0226(14) 0.0087(12) 0.0028(10) 0.0069(10)
C9D 0.0201(11) 0.0163(14) 0.0182(14) 0.0082(11) 0.0029(10) 0.0076(10)
C18E 0.0178(12) 0.0231(15) 0.0298(16) 0.0123(13) 0.0042(11) 0.0046(11)
C2E 0.0197(11) 0.0238(15) 0.0192(14) 0.0115(12) 0.0050(10) 0.0093(10)
C1C 0.0176(11) 0.0205(15) 0.0223(14) 0.0099(12) 0.0038(10) 0.0040(10)
C1E 0.0202(12) 0.0217(15) 0.0233(15) 0.0124(13) 0.0046(10) 0.0082(10)
C2D 0.0190(11) 0.0171(14) 0.0224(14) 0.0076(12) 0.0067(10) 0.0030(10)
C2C 0.0197(12) 0.0238(15) 0.0191(14) 0.0084(12) 0.0043(10) 0.0062(11)
C18B 0.0190(12) 0.0282(16) 0.0267(15) 0.0109(13) 0.0085(11) 0.0084(11)
C2B 0.0176(11) 0.0198(15) 0.0255(15) 0.0125(12) 0.0044(10) 0.0024(10)
C20E 0.0225(12) 0.0315(17) 0.0241(15) 0.0171(13) 0.0072(10) 0.0039(11)
C17D 0.0221(12) 0.0195(15) 0.0216(14) 0.0088(12) 0.0057(10) 0.0005(10)
C16B 0.0173(11) 0.0195(14) 0.0231(14) 0.0110(12) 0.0098(10) 0.0057(10)
C9C 0.0190(11) 0.0186(14) 0.0215(14) 0.0103(12) 0.0009(10) 0.0013(10)
C5D 0.0236(12) 0.0182(15) 0.0267(15) 0.0063(13) 0.0054(11) 0.0033(11)
C4E 0.0238(12) 0.0242(16) 0.0251(15) 0.0136(13) 0.0072(11) 0.0058(11)
C11D 0.0202(12) 0.0236(15) 0.0229(15) 0.0099(13) 0.0011(10) 0.0061(11)
C16E 0.0174(11) 0.0213(15) 0.0202(14) 0.0105(12) 0.0022(10) 0.0018(10)
C21D 0.0256(12) 0.0211(15) 0.0202(14) 0.0091(12) 0.0008(10) -0.0006(11)
C16C 0.0190(11) 0.0212(15) 0.0215(14) 0.0116(12) 0.0041(10) 0.0081(10)
C18D 0.0247(12) 0.0252(16) 0.0236(15) 0.0117(13) 0.0049(11) 0.0046(11)
C17E 0.0185(11) 0.0227(15) 0.0204(14) 0.0095(12) 0.0049(10) 0.0049(10)
C5E 0.0240(12) 0.0321(17) 0.0162(14) 0.0129(13) 0.0060(10) 0.0100(11)
C2F 0.0197(12) 0.0234(16) 0.0302(16) 0.0117(13) 0.0082(11) 0.0061(11)
C2A 0.0163(11) 0.0284(16) 0.0254(15) 0.0144(13) 0.0036(10) 0.0030(11)
C10D 0.0192(11) 0.0241(15) 0.0269(15) 0.0142(13) 0.0051(10) 0.0066(10)
C21C 0.0226(12) 0.0250(16) 0.0258(15) 0.0134(13) 0.0090(11) 0.0107(11)
C7E 0.0234(12) 0.0298(17) 0.0223(15) 0.0128(13) 0.0072(11) 0.0018(11)
C14C 0.0268(13) 0.0208(15) 0.0251(15) 0.0086(13) 0.0037(11) 0.0063(11)
C9F 0.0261(13) 0.0205(15) 0.0230(15) 0.0113(12) 0.0071(11) 0.0110(11)
C9B 0.0314(13) 0.0157(14) 0.0233(15) 0.0102(12) 0.0009(11) 0.0002(11)
C17C 0.0228(12) 0.0232(16) 0.0243(15) 0.0110(13) 0.0082(10) 0.0080(11)
C14E 0.0292(13) 0.0241(16) 0.0230(15) 0.0130(13) 0.0074(11) 0.0109(11)
C19D 0.0340(14) 0.0201(15) 0.0215(15) 0.0091(13) 0.0072(11) 0.0065(12)
C9A 0.0198(12) 0.0234(15) 0.0227(15) 0.0118(13) 0.0037(10) 0.0022(10)
C12E 0.0380(15) 0.0208(16) 0.0230(16) 0.0086(13) -0.0018(12) 0.0080(12)
C19E 0.0172(11) 0.0237(15) 0.0276(15) 0.0133(13) 0.0021(10) 0.0009(10)
C13B 0.0341(14) 0.0211(16) 0.0309(17) 0.0123(14) 0.0065(12) 0.0043(12)
C17A 0.0267(13) 0.0316(17) 0.0243(15) 0.0157(14) 0.0047(11) 0.0057(12)
C16D 0.0258(12) 0.0192(15) 0.0174(14) 0.0082(12) 0.0043(10) 0.0051(11)
C14B 0.0287(13) 0.0228(15) 0.0253(15) 0.0149(13) 0.0039(11) 0.0067(11)
C1D 0.0218(12) 0.0207(15) 0.0212(14) 0.0102(12) 0.0071(10) 0.0074(10)
C7F 0.0264(13) 0.0276(17) 0.0284(16) 0.0131(14) 0.0083(11) 0.0057(12)
C7B 0.0258(13) 0.0218(15) 0.0311(16) 0.0144(13) 0.0108(11) 0.0098(11)
C5B 0.0226(12) 0.0213(15) 0.0308(16) 0.0167(13) 0.0049(11) 0.0017(11)
C6D 0.0273(13) 0.0260(16) 0.0220(15) 0.0104(13) 0.0024(11) 0.0033(12)
C18C 0.0258(13) 0.0258(16) 0.0261(16) 0.0115(13) 0.0088(11) 0.0036(11)
C18F 0.0236(12) 0.0273(16) 0.0286(16) 0.0161(14) 0.0033(11) 0.0046(11)
C1A 0.0176(11) 0.0293(17) 0.0254(15) 0.0162(13) 0.0064(10) 0.0059(11)
C16 0.0264(13) 0.0223(15) 0.0164(14) 0.0089(12) 0.0046(10) 0.0025(11)
C13E 0.0272(13) 0.0236(16) 0.0277(16) 0.0125(13) 0.0035(11) 0.0056(12)
C7D 0.0311(13) 0.0224(16) 0.0254(16) 0.0117(13) 0.0033(11) 0.0052(12)
C10A 0.0220(12) 0.0242(16) 0.0299(16) 0.0144(13) 0.0019(11) 0.0062(11)
C20F 0.0300(13) 0.0238(16) 0.0264(16) 0.0119(13) 0.0098(11) 0.0009(12)
C12A 0.0294(13) 0.0279(17) 0.0244(16) 0.0131(13) 0.0021(11) 0.0052(12)
C21E 0.0182(11) 0.0280(16) 0.0270(15) 0.0135(13) 0.0054(10) 0.0064(11)
C17F 0.0210(12) 0.0228(15) 0.0305(16) 0.0118(13) 0.0074(11) 0.0022(11)
C9E 0.0281(13) 0.0212(15) 0.0190(14) 0.0097(12) 0.0034(10) 0.0071(11)
C3E 0.0276(13) 0.0218(15) 0.0200(15) 0.0075(12) 0.0028(11) 0.0049(11)
C20C 0.0333(14) 0.0277(17) 0.0242(15) 0.0116(13) 0.0121(11) 0.0164(12)
C13C 0.0323(14) 0.0239(16) 0.0301(17) 0.0112(14) 0.0005(12) 0.0101(12)
C14F 0.0281(13) 0.0263(16) 0.0311(17) 0.0170(14) 0.0078(11) 0.0079(12)
C10F 0.0255(13) 0.0284(16) 0.0263(16) 0.0160(14) 0.0068(11) 0.0082(11)
C1F 0.0208(12) 0.0256(16) 0.0274(16) 0.0136(13) 0.0091(11) 0.0103(11)
C21F 0.0209(12) 0.0247(16) 0.0240(15) 0.0098(13) 0.0060(10) 0.0019(11)
C13F 0.0369(15) 0.0318(18) 0.0357(18) 0.0215(15) 0.0166(13) 0.0143(13)
C17B 0.0191(11) 0.0251(16) 0.0252(15) 0.0127(13) 0.0098(10) 0.0082(11)
C20B 0.0239(12) 0.0256(16) 0.0321(16) 0.0151(14) 0.0116(11) 0.0122(11)
C7C 0.0322(14) 0.0278(16) 0.0225(15) 0.0126(13) 0.0076(11) 0.0130(12)
C10E 0.0330(14) 0.0298(17) 0.0216(15) 0.0122(14) 0.0075(11) 0.0106(12)
C21A 0.0273(13) 0.0272(17) 0.0223(15) 0.0103(13) 0.0071(11) 0.0066(12)
C3D 0.0258(13) 0.0215(16) 0.0326(17) 0.0102(14) -0.0041(11) 0.0041(11)
C11F 0.0367(15) 0.0220(16) 0.0225(16) 0.0089(13) 0.0031(12) 0.0067(12)
C11A 0.0272(13) 0.0264(16) 0.0264(16) 0.0140(14) -0.0016(11) 0.0060(12)
C12C 0.0401(15) 0.0190(15) 0.0246(16) 0.0112(13) -0.0012(12) 0.0050(12)
C4B 0.0295(13) 0.0214(15) 0.0298(16) 0.0131(13) 0.0066(11) 0.0101(11)
C20D 0.0318(14) 0.0216(16) 0.0272(16) 0.0124(13) 0.0059(11) -0.0004(12)
C10C 0.0223(12) 0.0226(15) 0.0279(16) 0.0130(13) 0.0043(11) 0.0025(11)
C11E 0.0413(16) 0.0228(16) 0.0206(15) 0.0063(13) 0.0057(12) 0.0134(13)
C14A 0.0231(12) 0.0256(16) 0.0289(16) 0.0160(14) 0.0022(11) 0.0059(11)
C19F 0.0312(14) 0.0251(16) 0.0258(16) 0.0127(13) 0.0057(11) 0.0035(12)
C18A 0.0279(13) 0.0361(19) 0.0224(16) 0.0114(14) -0.0011(11) -0.0041(13)
C21B 0.0193(12) 0.0272(16) 0.0292(16) 0.0150(13) 0.0075(11) 0.0087(11)
C19C 0.0308(14) 0.0207(16) 0.0280(16) 0.0088(13) 0.0059(12) 0.0069(12)
C16F 0.0224(12) 0.0206(15) 0.0241(15) 0.0110(12) 0.0099(10) 0.0072(11)
C3A 0.0338(15) 0.0284(17) 0.0278(17) 0.0131(14) -0.0004(12) 0.0006(13)
C7A 0.0319(14) 0.0294(17) 0.0334(17) 0.0189(15) 0.0071(12) 0.0124(12)
C13A 0.0295(14) 0.0288(17) 0.0279(16) 0.0132(14) 0.0057(11) 0.0115(12)
C6B 0.0361(14) 0.0299(17) 0.0268(16) 0.0164(14) 0.0145(12) 0.0123(13)
C11B 0.0438(16) 0.0276(17) 0.0256(17) 0.0137(14) -0.0030(13) 0.0065(13)
C12F 0.0478(17) 0.0241(16) 0.0258(16) 0.0158(14) 0.0111(13) 0.0157(13)
C6F 0.0304(14) 0.0254(17) 0.0296(17) 0.0071(14) 0.0113(12) 0.0048(12)
C8B 0.0334(14) 0.0254(17) 0.0398(18) 0.0190(15) 0.0055(12) 0.0116(12)
C12B 0.0438(16) 0.0218(16) 0.0241(16) 0.0118(14) 0.0017(12) 0.0002(13)
C19A 0.0399(15) 0.0268(17) 0.0212(15) 0.0099(14) 0.0054(12) -0.0012(13)
C22D 0.0417(16) 0.0337(19) 0.0408(19) 0.0242(16) 0.0086(14) 0.0103(14)
C10B 0.0292(13) 0.0259(16) 0.0312(17) 0.0147(14) -0.0003(11) 0.0071(12)
C20A 0.0389(15) 0.0271(17) 0.0237(16) 0.0116(14) 0.0095(12) 0.0085(13)
C11C 0.0363(14) 0.0206(15) 0.0246(16) 0.0120(13) 0.0064(12) 0.0034(12)
C6E 0.0278(13) 0.0306(17) 0.0199(15) 0.0066(13) 0.0017(11) -0.0015(12)
C3B 0.0313(14) 0.0262(16) 0.0226(15) 0.0140(13) 0.0068(11) 0.0088(12)
C6C 0.0377(15) 0.043(2) 0.0228(16) 0.0192(15) 0.0072(12) 0.0209(14)
C3C 0.0426(16) 0.0326(18) 0.0221(16) 0.0151(14) 0.0061(12) 0.0167(13)
C5C 0.0371(15) 0.044(2) 0.0200(16) 0.0116(15) 0.0071(12) 0.0200(14)
C15D 0.0272(13) 0.0406(19) 0.0240(16) 0.0132(14) 0.0055(11) 0.0127(13)
C22B 0.0322(14) 0.0219(16) 0.0444(19) 0.0110(15) 0.0120(13) 0.0095(12)
C6A 0.0310(14) 0.041(2) 0.0282(17) 0.0208(15) 0.0079(12) 0.0132(13)
C8D 0.0277(13) 0.0295(17) 0.0284(17) 0.0068(14) -0.0011(12) 0.0000(12)
C22E 0.0292(14) 0.0355(18) 0.0447(19) 0.0278(16) 0.0101(13) 0.0089(13)
C5F 0.0346(15) 0.0209(16) 0.0390(19) 0.0079(15) 0.0165(13) 0.0023(12)
C8E 0.0348(15) 0.047(2) 0.0287(17) 0.0211(16) 0.0145(12) 0.0130(14)
C15E 0.0476(17) 0.0257(18) 0.0372(19) 0.0108(15) -0.0008(14) 0.0098(14)
C15B 0.0589(19) 0.0349(19) 0.0282(18) 0.0152(16) 0.0035(14) 0.0032(16)
C5A 0.0279(14) 0.0369(19) 0.0413(19) 0.0289(16) 0.0005(12) 0.0032(13)
C4D 0.0347(15) 0.0227(16) 0.0386(18) 0.0136(15) -0.0053(13) 0.0065(12)
C4A 0.0462(17) 0.0254(17) 0.0337(19) 0.0156(15) -0.0011(13) 0.0037(13)
C4C 0.0548(18) 0.0362(19) 0.0260(17) 0.0144(15) 0.0091(13) 0.0273(15)
C22C 0.0534(18) 0.0220(17) 0.041(2) 0.0078(15) 0.0161(15) 0.0072(14)
C22F 0.0424(17) 0.044(2) 0.042(2) 0.0286(18) 0.0010(14) 0.0007(15)
C3F 0.0418(16) 0.0258(17) 0.0293(17) 0.0090(14) 0.0153(13) 0.0058(13)
C8F 0.0464(17) 0.0256(18) 0.045(2) 0.0028(16) 0.0209(15) 0.0005(14)
C15A 0.0530(18) 0.043(2) 0.0252(17) 0.0131(16) 0.0015(14) 0.0162(16)
C15C 0.061(2) 0.037(2) 0.038(2) 0.0241(17) 0.0039(15) 0.0184(16)
C15F 0.063(2) 0.0349(19) 0.0320(18) 0.0191(16) 0.0200(15) 0.0159(16)
C4F 0.0556(19) 0.0249(18) 0.0378(19) 0.0123(16) 0.0249(15) 0.0023(15)
C22A 0.0547(19) 0.0309(19) 0.0333(19) 0.0158(16) 0.0012(14) -0.0022(15)
B1A 0.0214(13) 0.0220(17) 0.0255(17) 0.0127(14) 0.0077(12) 0.0070(12)
B1B 0.0197(13) 0.0251(18) 0.0264(17) 0.0172(15) 0.0051(12) 0.0055(12)
B1C 0.0202(13) 0.0250(18) 0.0224(17) 0.0141(15) 0.0060(11) 0.0077(12)
B1D 0.0172(13) 0.0235(18) 0.0237(17) 0.0106(14) 0.0061(11) 0.0055(12)
B1E 0.0235(14) 0.0254(18) 0.0189(16) 0.0085(14) 0.0070(12) 0.0092(13)
B1F 0.0231(14) 0.0217(18) 0.0259(17) 0.0103(15) 0.0071(12) 0.0058(12)
C8A 0.061(2) 0.064(3) 0.048(2) 0.044(2) 0.0173(17) 0.0152(18)
C8C 0.076(2) 0.079(3) 0.0232(18) 0.0225(19) 0.0114(16) 0.053(2)

loop_
_atom_type_symbol
_atom_type_description
_atom_type_scat_dispersion_real
_atom_type_scat_dispersion_imag
_atom_type_scat_source
C C 0.0033 0.0016 'International Tables Vol C Tables 4.2.6.8 and 6.1.1.4'
H H 0.0000 0.0000 'International Tables Vol C Tables 4.2.6.8 and 6.1.1.4'
B B 0.0013 0.0007 'International Tables Vol C Tables 4.2.6.8 and 6.1.1.4'
N N 0.0061 0.0033 'International Tables Vol C Tables 4.2.6.8 and 6.1.1.4'
O O 0.0106 0.0060 'International Tables Vol C Tables 4.2.6.8 and 6.1.1.4'
F F 0.0171 0.0103 'International Tables Vol C Tables 4.2.6.8 and 6.1.1.4'

loop_
_geom_angle_atom_site_label_1
_geom_angle_atom_site_label_2
_geom_angle_atom_site_label_3
_geom_angle
C5E O1E C8E 117.6(2)
C5D O1D C8D 117.3(2)
C5B O1B C8B 117.2(2)
N3B N4B C1B 117.3(2)
N4D N3D C9D 115.1(2)
N4D N3D B1D 119.7(2)
C9D N3D B1D 125.1(2)
N3E N4E C1E 117.0(2)
N1C N2C C1C 117.3(2)
N3F N4F C1F 117.5(2)
C5F O1F C8F 117.1(2)
N2C N1C C16C 114.8(2)
N2C N1C B1C 120.0(2)
C16C N1C B1C 125.2(2)
N2E N1E C16E 114.5(2)
N2E N1E B1E 119.4(2)
C16E N1E B1E 126.0(2)
N1B N2B C1B 117.6(2)
N4C N3C C9C 114.9(2)
N4C N3C B1C 120.5(2)
C9C N3C B1C 124.6(2)
N1E N2E C1E 116.7(2)
N3C N4C C1C 117.2(2)
N1F N2F C1F 117.1(2)
N2F N1F C16F 115.2(2)
N2F N1F B1F 120.3(2)
C16F N1F B1F 124.5(2)
N2A N1A C16 115.0(2)
N2A N1A B1A 121.3(2)
C16 N1A B1A 123.8(2)
C5C O1C C8C 116.1(2)
N2B N1B C16B 115.0(2)
N2B N1B B1B 119.2(2)
C16B N1B B1B 125.7(2)
N1D N2D C1D 116.9(2)
N4E N3E C9E 114.1(2)
N4E N3E B1E 119.7(2)
C9E N3E B1E 126.2(2)
N3A N4A C1A 117.3(2)
N4B N3B C9B 114.1(2)
N4B N3B B1B 120.3(2)
C9B N3B B1B 125.6(2)
C5A O1A C8A 118.0(3)
N4F N3F C9F 114.8(2)
N4F N3F B1F 120.2(2)
C9F N3F B1F 125.0(2)
N3D N4D C1D 116.6(2)
N2D N1D C16D 114.6(2)
N2D N1D B1D 119.6(2)
C16D N1D B1D 125.8(2)
N1A N2A C1A 117.2(2)
N4A N3A C9A 115.3(2)
N4A N3A B1A 121.2(2)
C9A N3A B1A 123.6(2)
C11D C12D C13D 117.7(2)
C11D C12D C15D 121.3(2)
C13D C12D C15D 120.9(2)
C20B C19B C18B 117.8(2)
C20B C19B C22B 121.7(2)
C18B C19B C22B 120.5(2)
C14D C13D C12D 121.7(2)
C14D C13D H13A 119.1
C12D C13D H13A 119.1
N2B C1B N4B 123.9(2)
N2B C1B C2B 116.7(2)
N4B C1B C2B 117.8(2)
C13D C14D C9D 119.6(2)
C13D C14D H14A 120.2
C9D C14D H14A 120.2
C14D C9D C10D 120.0(2)
C14D C9D N3D 120.7(2)
C10D C9D N3D 119.2(2)
C17E C18E C19E 121.9(2)
C17E C18E H18A 119.0
C19E C18E H18A 119.0
C3E C2E C7E 118.2(2)
C3E C2E C1E 121.1(2)
C7E C2E C1E 120.7(2)
N2C C1C N4C 124.2(2)
N2C C1C C2C 117.4(2)
N4C C1C C2C 117.5(2)
N4E C1E N2E 124.3(2)
N4E C1E C2E 118.5(2)
N2E C1E C2E 115.9(2)
C3D C2D C7D 118.5(2)
C3D C2D C1D 121.1(2)
C7D C2D C1D 120.4(2)
C3C C2C C7C 118.5(2)
C3C C2C C1C 121.1(2)
C7C C2C C1C 120.4(2)
C17B C18B C19B 121.5(2)
C17B C18B H18B 119.3
C19B C18B H18B 119.3
C7B C2B C3B 118.7(2)
C7B C2B C1B 120.9(2)
C3B C2B C1B 120.4(2)
C21E C20E C19E 121.6(2)
C21E C20E H20A 119.2
C19E C20E H20A 119.2
C18D C17D C16D 119.7(2)
C18D C17D H17A 120.1
C16D C17D H17A 120.1
C21B C16B C17B 119.1(2)
C21B C16B N1B 119.7(2)
C17B C16B N1B 121.1(2)
C10C C9C C14C 120.6(2)
C10C C9C N3C 119.2(2)
C14C C9C N3C 120.2(2)
O1D C5D C6D 124.7(2)
O1D C5D C4D 115.6(2)
C6D C5D C4D 119.7(2)
C5E C4E C3E 119.4(2)
C5E C4E H4EB 120.3
C3E C4E H4EB 120.3
C10D C11D C12D 121.3(2)
C10D C11D H11A 119.4
C12D C11D H11A 119.4
C21E C16E C17E 120.0(2)
C21E C16E N1E 119.2(2)
C17E C16E N1E 120.8(2)
C20D C21D C16D 118.8(2)
C20D C21D H21A 120.6
C16D C21D H21A 120.6
C17C C16C C21C 119.9(2)
C17C C16C N1C 120.2(2)
C21C C16C N1C 119.9(2)
C19D C18D C17D 121.2(2)
C19D C18D H18C 119.4
C17D C18D H18C 119.4
C18E C17E C16E 119.4(2)
C18E C17E H17B 120.3
C16E C17E H17B 120.3
O1E C5E C4E 124.7(2)
O1E C5E C6E 115.9(2)
C4E C5E C6E 119.4(2)
C3F C2F C7F 118.3(3)
C3F C2F C1F 120.3(3)
C7F C2F C1F 121.4(3)
C7A C2A C3A 117.9(3)
C7A C2A C1A 120.2(3)
C3A C2A C1A 121.8(3)
C11D C10D C9D 119.5(2)
C11D C10D H10A 120.2
C9D C10D H10A 120.2
C20C C21C C16C 119.9(2)
C20C C21C H21B 120.0
C16C C21C H21B 120.0
C6E C7E C2E 120.8(3)
C6E C7E H7EA 119.6
C2E C7E H7EA 119.6
C13C C14C C9C 119.3(3)
C13C C14C H14B 120.3
C9C C14C H14B 120.3
C14F C9F C10F 120.1(3)
C14F C9F N3F 120.8(2)
C10F C9F N3F 119.0(2)
C14B C9B C10B 119.7(3)
C14B C9B N3B 120.2(2)
C10B C9B N3B 120.2(2)
C16C C17C C18C 119.3(2)
C16C C17C H17C 120.4
C18C C17C H17C 120.4
C13E C14E C9E 119.3(3)
C13E C14E H14C 120.3
C9E C14E H14C 120.3
C18D C19D C20D 117.9(2)
C18D C19D C22D 121.0(2)
C20D C19D C22D 121.1(2)
C14A C9A C10A 119.8(2)
C14A C9A N3A 121.0(2)
C10A C9A N3A 119.1(2)
C13E C12E C11E 118.1(3)
C13E C12E C15E 121.1(3)
C11E C12E C15E 120.8(3)
C18E C19E C20E 117.6(2)
C18E C19E C22E 120.7(2)
C20E C19E C22E 121.7(2)
C14B C13B C12B 121.1(3)
C14B C13B H13B 119.5
C12B C13B H13B 119.5
C18A C17A C16 118.7(3)
C18A C17A H17D 120.6
C16 C17A H17D 120.6
C17D C16D C21D 120.3(2)
C17D C16D N1D 119.7(2)
C21D C16D N1D 119.9(2)
C13B C14B C9B 120.1(2)
C13B C14B H14D 119.9
C9B C14B H14D 119.9
N2D C1D N4D 124.1(2)
N2D C1D C2D 118.0(2)
N4D C1D C2D 116.4(2)
C6F C7F C2F 121.2(3)
C6F C7F H7FA 119.4
C2F C7F H7FA 119.4
C6B C7B C2B 120.8(2)
C6B C7B H7BA 119.6
C2B C7B H7BA 119.6
O1B C5B C4B 124.6(2)
O1B C5B C6B 115.8(2)
C4B C5B C6B 119.6(2)
C7D C6D C5D 119.8(2)
C7D C6D H6DA 120.1
C5D C6D H6DA 120.1
C17C C18C C19C 121.3(3)
C17C C18C H18D 119.4
C19C C18C H18D 119.4
C19F C18F C17F 122.1(2)
C19F C18F H18E 119.0
C17F C18F H18E 119.0
N4A C1A N2A 124.6(2)
N4A C1A C2A 117.9(2)
N2A C1A C2A 116.9(2)
C21A C16 C17A 120.8(3)
C21A C16 N1A 118.9(2)
C17A C16 N1A 120.3(2)
C14E C13E C12E 121.6(3)
C14E C13E H13C 119.2
C12E C13E H13C 119.2
C6D C7D C2D 121.0(2)
C6D C7D H7DA 119.5
C2D C7D H7DA 119.5
C11A C10A C9A 119.5(2)
C11A C10A H10B 120.3
C9A C10A H10B 120.3
C19F C20F C21F 121.4(3)
C19F C20F H20B 119.3
C21F C20F H20B 119.3
C11A C12A C13A 117.7(3)
C11A C12A C15A 121.7(2)
C13A C12A C15A 120.6(3)
C20E C21E C16E 119.5(2)
C20E C21E H21C 120.2
C16E C21E H21C 120.2
C18F C17F C16F 119.1(2)
C18F C17F H17E 120.4
C16F C17F H17E 120.4
C14E C9E C10E 120.3(3)
C14E C9E N3E 120.0(2)
C10E C9E N3E 119.5(2)
C2E C3E C4E 121.6(2)
C2E C3E H3EA 119.2
C4E C3E H3EA 119.2
C21C C20C C19C 121.3(3)
C21C C20C H20C 119.4
C19C C20C H20C 119.4
C14C C13C C12C 121.2(3)
C14C C13C H13D 119.4
C12C C13C H13D 119.4
C13F C14F C9F 120.0(3)
C13F C14F H14E 120.0
C9F C14F H14E 120.0
C11F C10F C9F 119.2(3)
C11F C10F H10C 120.4
C9F C10F H10C 120.4
N4F C1F N2F 124.4(3)
N4F C1F C2F 117.1(2)
N2F C1F C2F 117.7(2)
C20F C21F C16F 119.4(2)
C20F C21F H21D 120.3
C16F C21F H21D 120.3
C14F C13F C12F 120.6(3)
C14F C13F H13E 119.7
C12F C13F H13E 119.7
C18B C17B C16B 120.2(2)
C18B C17B H17F 119.9
C16B C17B H17F 119.9
C21B C20B C19B 121.4(2)
C21B C20B H20D 119.3
C19B C20B H20D 119.3
C6C C7C C2C 121.2(3)
C6C C7C H7CA 119.4
C2C C7C H7CA 119.4
C11E C10E C9E 118.9(3)
C11E C10E H10D 120.6
C9E C10E H10D 120.6
C20A C21A C16 119.3(2)
C20A C21A H21E 120.4
C16 C21A H21E 120.4
C2D C3D C4D 121.3(2)
C2D C3D H3DA 119.3
C4D C3D H3DA 119.3
C10F C11F C12F 121.5(3)
C10F C11F H11B 119.2
C12F C11F H11B 119.2
C12A C11A C10A 121.8(2)
C12A C11A H11C 119.1
C10A C11A H11C 119.1
C13C C12C C11C 118.2(2)
C13C C12C C15C 120.8(3)
C11C C12C C15C 120.9(3)
C3B C4B C5B 119.7(3)
C3B C4B H4BB 120.2
C5B C4B H4BB 120.2
C21D C20D C19D 122.0(2)
C21D C20D H20E 119.0
C19D C20D H20E 119.0
C11C C10C C9C 119.1(2)
C11C C10C H10E 120.5
C9C C10C H10E 120.5
C10E C11E C12E 121.7(3)
C10E C11E H11D 119.2
C12E C11E H11D 119.2
C13A C14A C9A 119.1(2)
C13A C14A H14F 120.5
C9A C14A H14F 120.5
C18F C19F C20F 117.9(3)
C18F C19F C22F 121.4(2)
C20F C19F C22F 120.6(3)
C17A C18A C19A 121.9(2)
C17A C18A H18F 119.0
C19A C18A H18F 119.0
C20B C21B C16B 120.0(2)
C20B C21B H21F 120.0
C16B C21B H21F 120.0
C20C C19C C18C 118.3(3)
C20C C19C C22C 121.3(3)
C18C C19C C22C 120.3(3)
C17F C16F C21F 120.0(2)
C17F C16F N1F 120.7(2)
C21F C16F N1F 119.2(2)
C4A C3A C2A 121.1(3)
C4A C3A H3AA 119.4
C2A C3A H3AA 119.4
C6A C7A C2A 121.8(3)
C6A C7A H7AA 119.1
C2A C7A H7AA 119.1
C14A C13A C12A 122.1(3)
C14A C13A H13F 118.9
C12A C13A H13F 118.9
C7B C6B C5B 120.2(3)
C7B C6B H6BA 119.9
C5B C6B H6BA 119.9
C10B C11B C12B 121.9(2)
C10B C11B H11E 119.0
C12B C11B H11E 119.0
C11F C12F C13F 118.6(3)
C11F C12F C15F 121.0(3)
C13F C12F C15F 120.4(3)
C7F C6F C5F 119.7(3)
C7F C6F H6FA 120.1
C5F C6F H6FA 120.1
O1B C8B H8BA 109.5
O1B C8B H8BB 109.5
H8BA C8B H8BB 109.5
O1B C8B H8BC 109.5
H8BA C8B H8BC 109.5
H8BB C8B H8BC 109.5
C11B C12B C13B 117.9(3)
C11B C12B C15B 121.4(3)
C13B C12B C15B 120.7(3)
C20A C19A C18A 118.0(3)
C20A C19A C22A 121.1(3)
C18A C19A C22A 121.0(3)
C19D C22D H22A 109.5
C19D C22D H22B 109.5
H22A C22D H22B 109.5
C19D C22D H22C 109.5
H22A C22D H22C 109.5
H22B C22D H22C 109.5
C11B C10B C9B 119.3(3)
C11B C10B H10F 120.4
C9B C10B H10F 120.4
C21A C20A C19A 121.3(3)
C21A C20A H20F 119.4
C19A C20A H20F 119.4
C10C C11C C12C 121.5(3)
C10C C11C H11F 119.2
C12C C11C H11F 119.2
C7E C6E C5E 120.5(3)
C7E C6E H6EA 119.8
C5E C6E H6EA 119.8
C4B C3B C2B 120.9(3)
C4B C3B H3BA 119.5
C2B C3B H3BA 119.5
C7C C6C C5C 119.6(3)
C7C C6C H6CA 120.2
C5C C6C H6CA 120.2
C4C C3C C2C 120.6(3)
C4C C3C H3CA 119.7
C2C C3C H3CA 119.7
O1C C5C C6C 124.9(3)
O1C C5C C4C 115.3(3)
C6C C5C C4C 119.8(3)
C12D C15D H15A 109.5
C12D C15D H15B 109.5
H15A C15D H15B 109.5
C12D C15D H15C 109.5
H15A C15D H15C 109.5
H15B C15D H15C 109.5
C19B C22B H22D 109.5
C19B C22B H22E 109.5
H22D C22B H22E 109.5
C19B C22B H22F 109.5
H22D C22B H22F 109.5
H22E C22B H22F 109.5
C7A C6A C5A 119.1(3)
C7A C6A H6AA 120.5
C5A C6A H6AA 120.5
O1D C8D H8DA 109.5
O1D C8D H8DB 109.5
H8DA C8D H8DB 109.5
O1D C8D H8DC 109.5
H8DA C8D H8DC 109.5
H8DB C8D H8DC 109.5
C19E C22E H22G 109.5
C19E C22E H22H 109.5
H22G C22E H22H 109.5
C19E C22E H22I 109.5
H22G C22E H22I 109.5
H22H C22E H22I 109.5
O1F C5F C6F 124.9(3)
O1F C5F C4F 115.3(3)
C6F C5F C4F 119.8(3)
O1E C8E H8EA 109.5
O1E C8E H8EB 109.5
H8EA C8E H8EB 109.5
O1E C8E H8EC 109.5
H8EA C8E H8EC 109.5
H8EB C8E H8EC 109.5
C12E C15E H15D 109.5
C12E C15E H15E 109.5
H15D C15E H15E 109.5
C12E C15E H15F 109.5
H15D C15E H15F 109.5
H15E C15E H15F 109.5
C12B C15B H15G 109.5
C12B C15B H15H 109.5
H15G C15B H15H 109.5
C12B C15B H15I 109.5
H15G C15B H15I 109.5
H15H C15B H15I 109.5
O1A C5A C4A 116.5(3)
O1A C5A C6A 123.8(3)
C4A C5A C6A 119.7(3)
C3D C4D C5D 119.5(3)
C3D C4D H4DB 120.2
C5D C4D H4DB 120.2
C3A C4A C5A 120.4(3)
C3A C4A H4AB 119.8
C5A C4A H4AB 119.8
C3C C4C C5C 120.2(3)
C3C C4C H4CB 119.9
C5C C4C H4CB 119.9
C19C C22C H22J 109.5
C19C C22C H22K 109.5
H22J C22C H22K 109.5
C19C C22C H22L 109.5
H22J C22C H22L 109.5
H22K C22C H22L 109.5
C19F C22F H22M 109.5
C19F C22F H22N 109.5
H22M C22F H22N 109.5
C19F C22F H22O 109.5
H22M C22F H22O 109.5
H22N C22F H22O 109.5
C4F C3F C2F 120.7(3)
C4F C3F H3FA 119.6
C2F C3F H3FA 119.6
O1F C8F H8FA 109.5
O1F C8F H8FB 109.5
H8FA C8F H8FB 109.5
O1F C8F H8FC 109.5
H8FA C8F H8FC 109.5
H8FB C8F H8FC 109.5
C12A C15A H15J 109.5
C12A C15A H15K 109.5
H15J C15A H15K 109.5
C12A C15A H15L 109.5
H15J C15A H15L 109.5
H15K C15A H15L 109.5
C12C C15C H15M 109.5
C12C C15C H15N 109.5
H15M C15C H15N 109.5
C12C C15C H15O 109.5
H15M C15C H15O 109.5
H15N C15C H15O 109.5
C12F C15F H15P 109.5
C12F C15F H15Q 109.5
H15P C15F H15Q 109.5
C12F C15F H15R 109.5
H15P C15F H15R 109.5
H15Q C15F H15R 109.5
C3F C4F C5F 120.2(3)
C3F C4F H4FB 119.9
C5F C4F H4FB 119.9
C19A C22A H22P 109.5
C19A C22A H22Q 109.5
H22P C22A H22Q 109.5
C19A C22A H22R 109.5
H22P C22A H22R 109.5
H22Q C22A H22R 109.5
F2A B1A F1A 111.6(2)
F2A B1A N1A 111.1(2)
F1A B1A N1A 110.7(2)
F2A B1A N3A 111.6(2)
F1A B1A N3A 109.8(2)
N1A B1A N3A 101.68(19)
F2B B1B F1B 111.6(2)
F2B B1B N3B 111.6(2)
F1B B1B N3B 110.6(2)
F2B B1B N1B 112.0(2)
F1B B1B N1B 108.7(2)
N3B B1B N1B 101.96(19)
F2C B1C F1C 112.4(2)
F2C B1C N1C 111.8(2)
F1C B1C N1C 109.5(2)
F2C B1C N3C 110.9(2)
F1C B1C N3C 110.1(2)
N1C B1C N3C 101.7(2)
F2D B1D F1D 112.4(2)
F2D B1D N1D 111.7(2)
F1D B1D N1D 109.4(2)
F2D B1D N3D 112.4(2)
F1D B1D N3D 109.4(2)
N1D B1D N3D 100.94(19)
F2E B1E F1E 112.0(2)
F2E B1E N3E 111.4(2)
F1E B1E N3E 109.9(2)
F2E B1E N1E 111.8(2)
F1E B1E N1E 109.6(2)
N3E B1E N1E 101.7(2)
F2F B1F F1F 111.3(2)
F2F B1F N3F 111.2(2)
F1F B1F N3F 110.2(2)
F2F B1F N1F 111.7(2)
F1F B1F N1F 109.4(2)
N3F B1F N1F 102.8(2)
O1A C8A H8AA 109.5
O1A C8A H8AB 109.5
H8AA C8A H8AB 109.5
O1A C8A H8AC 109.5
H8AA C8A H8AC 109.5
H8AB C8A H8AC 109.5
O1C C8C H8CA 109.5
O1C C8C H8CB 109.5
H8CA C8C H8CB 109.5
O1C C8C H8CC 109.5
H8CA C8C H8CC 109.5
H8CB C8C H8CC 109.5

loop_
_geom_bond_atom_site_label_1
_geom_bond_atom_site_label_2
_geom_bond_distance
F2D B1D 1.362(3)
F2B B1B 1.371(3)
F2F B1F 1.375(3)
F2A B1A 1.371(3)
F2E B1E 1.367(3)
F2C B1C 1.371(3)
F1A B1A 1.379(3)
F1E B1E 1.387(3)
F1F B1F 1.390(3)
F1C B1C 1.379(3)
F1B B1B 1.384(3)
F1D B1D 1.390(3)
O1E C5E 1.361(3)
O1E C8E 1.430(3)
O1D C5D 1.369(3)
O1D C8D 1.427(3)
O1B C5B 1.373(3)
O1B C8B 1.431(3)
N4B N3B 1.313(3)
N4B C1B 1.341(3)
N3D N4D 1.319(3)
N3D C9D 1.427(3)
N3D B1D 1.559(4)
N4E N3E 1.321(3)
N4E C1E 1.339(3)
N2C N1C 1.317(3)
N2C C1C 1.341(3)
N4F N3F 1.315(3)
N4F C1F 1.339(3)
O1F C5F 1.364(3)
O1F C8F 1.425(4)
N1C C16C 1.427(3)
N1C B1C 1.556(4)
N1E N2E 1.325(3)
N1E C16E 1.423(3)
N1E B1E 1.553(4)
N2B N1B 1.317(3)
N2B C1B 1.340(3)
N3C N4C 1.309(3)
N3C C9C 1.434(3)
N3C B1C 1.550(4)
N2E C1E 1.355(3)
N4C C1C 1.346(3)
N2F N1F 1.318(3)
N2F C1F 1.346(3)
N1F C16F 1.435(3)
N1F B1F 1.546(4)
N1A N2A 1.315(3)
N1A C16 1.424(3)
N1A B1A 1.551(4)
O1C C5C 1.373(3)
O1C C8C 1.431(3)
N1B C16B 1.420(3)
N1B B1B 1.558(4)
N2D N1D 1.323(3)
N2D C1D 1.342(3)
N3E C9E 1.427(3)
N3E B1E 1.543(4)
N4A N3A 1.315(3)
N4A C1A 1.338(3)
N3B C9B 1.422(3)
N3B B1B 1.537(4)
O1A C5A 1.369(3)
O1A C8A 1.428(4)
N3F C9F 1.416(3)
N3F B1F 1.542(4)
N4D C1D 1.351(3)
N1D C16D 1.428(3)
N1D B1D 1.547(3)
N2A C1A 1.344(3)
N3A C9A 1.431(3)
N3A B1A 1.556(4)
C12D C11D 1.391(4)
C12D C13D 1.398(4)
C12D C15D 1.511(4)
C19B C20B 1.391(3)
C19B C18B 1.397(4)
C19B C22B 1.501(4)
C13D C14D 1.368(4)
C13D H13A 0.9500
C1B C2B 1.477(3)
C14D C9D 1.388(3)
C14D H14A 0.9500
C9D C10D 1.391(3)
C18E C17E 1.373(4)
C18E C19E 1.394(4)
C18E H18A 0.9500
C2E C3E 1.381(4)
C2E C7E 1.392(4)
C2E C1E 1.482(4)
C1C C2C 1.471(4)
C2D C3D 1.385(4)
C2D C7D 1.396(3)
C2D C1D 1.474(4)
C2C C3C 1.392(4)
C2C C7C 1.392(4)
C18B C17B 1.377(4)
C18B H18B 0.9500
C2B C7B 1.390(4)
C2B C3B 1.394(4)
C20E C21E 1.378(4)
C20E C19E 1.394(4)
C20E H20A 0.9500
C17D C18D 1.386(4)
C17D C16D 1.390(3)
C17D H17A 0.9500
C16B C21B 1.395(3)
C16B C17B 1.395(3)
C9C C10C 1.385(4)
C9C C14C 1.392(3)
C5D C6D 1.392(4)
C5D C4D 1.398(4)
C4E C5E 1.384(4)
C4E C3E 1.385(4)
C4E H4EB 0.9500
C11D C10D 1.381(4)
C11D H11A 0.9500
C16E C21E 1.390(4)
C16E C17E 1.392(3)
C21D C20D 1.376(4)
C21D C16D 1.398(4)
C21D H21A 0.9500
C16C C17C 1.391(3)
C16C C21C 1.397(3)
C18D C19D 1.388(4)
C18D H18C 0.9500
C17E H17B 0.9500
C5E C6E 1.390(4)
C2F C3F 1.396(4)
C2F C7F 1.402(4)
C2F C1F 1.477(4)
C2A C7A 1.389(4)
C2A C3A 1.400(4)
C2A C1A 1.474(4)
C10D H10A 0.9500
C21C C20C 1.376(4)
C21C H21B 0.9500
C7E C6E 1.372(4)
C7E H7EA 0.9500
C14C C13C 1.377(4)
C14C H14B 0.9500
C9F C14F 1.390(4)
C9F C10F 1.395(4)
C9B C14B 1.386(4)
C9B C10B 1.401(3)
C17C C18C 1.391(4)
C17C H17C 0.9500
C14E C13E 1.381(4)
C14E C9E 1.393(4)
C14E H14C 0.9500
C19D C20D 1.403(4)
C19D C22D 1.508(4)
C9A C14A 1.399(4)
C9A C10A 1.401(3)
C12E C13E 1.385(4)
C12E C11E 1.394(4)
C12E C15E 1.506(4)
C19E C22E 1.498(4)
C13B C14B 1.382(4)
C13B C12B 1.398(4)
C13B H13B 0.9500
C17A C18A 1.375(4)
C17A C16 1.391(3)
C17A H17D 0.9500
C14B H14D 0.9500
C7F C6F 1.382(4)
C7F H7FA 0.9500
C7B C6B 1.380(4)
C7B H7BA 0.9500
C5B C4B 1.389(4)
C5B C6B 1.394(4)
C6D C7D 1.387(4)
C6D H6DA 0.9500
C18C C19C 1.394(4)
C18C H18D 0.9500
C18F C19F 1.387(4)
C18F C17F 1.382(4)
C18F H18E 0.9500
C16 C21A 1.385(4)
C13E H13C 0.9500
C7D H7DA 0.9500
C10A C11A 1.382(4)
C10A H10B 0.9500
C20F C19F 1.389(4)
C20F C21F 1.389(4)
C20F H20B 0.9500
C12A C11A 1.394(4)
C12A C13A 1.394(3)
C12A C15A 1.503(4)
C21E H21C 0.9500
C17F C16F 1.392(3)
C17F H17E 0.9500
C9E C10E 1.394(4)
C3E H3EA 0.9500
C20C C19C 1.391(4)
C20C H20C 0.9500
C13C C12C 1.393(4)
C13C H13D 0.9500
C14F C13F 1.381(4)
C14F H14E 0.9500
C10F C11F 1.381(4)
C10F H10C 0.9500
C21F C16F 1.393(4)
C21F H21D 0.9500
C13F C12F 1.399(4)
C13F H13E 0.9500
C17B H17F 0.9500
C20B C21B 1.386(4)
C20B H20D 0.9500
C7C C6C 1.381(4)
C7C H7CA 0.9500
C10E C11E 1.383(4)
C10E H10D 0.9500
C21A C20A 1.384(4)
C21A H21E 0.9500
C3D C4D 1.390(4)
C3D H3DA 0.9500
C11F C12F 1.390(4)
C11F H11B 0.9500
C11A H11C 0.9500
C12C C11C 1.391(4)
C12C C15C 1.508(4)
C4B C3B 1.388(4)
C4B H4BB 0.9500
C20D H20E 0.9500
C10C C11C 1.380(4)
C10C H10E 0.9500
C11E H11D 0.9500
C14A C13A 1.384(4)
C14A H14F 0.9500
C19F C22F 1.498(4)
C18A C19A 1.395(4)
C18A H18F 0.9500
C21B H21F 0.9500
C19C C22C 1.499(4)
C3A C4A 1.374(4)
C3A H3AA 0.9500
C7A C6A 1.389(4)
C7A H7AA 0.9500
C13A H13F 0.9500
C6B H6BA 0.9500
C11B C10B 1.379(4)
C11B C12B 1.389(4)
C11B H11E 0.9500
C12F C15F 1.515(4)
C6F C5F 1.387(4)
C6F H6FA 0.9500
C8B H8BA 0.9800
C8B H8BB 0.9800
C8B H8BC 0.9800
C12B C15B 1.514(4)
C19A C20A 1.388(4)
C19A C22A 1.508(4)
C22D H22A 0.9800
C22D H22B 0.9800
C22D H22C 0.9800
C10B H10F 0.9500
C20A H20F 0.9500
C11C H11F 0.9500
C6E H6EA 0.9500
C3B H3BA 0.9500
C6C C5C 1.383(4)
C6C H6CA 0.9500
C3C C4C 1.377(4)
C3C H3CA 0.9500
C5C C4C 1.390(4)
C15D H15A 0.9800
C15D H15B 0.9800
C15D H15C 0.9800
C22B H22D 0.9800
C22B H22E 0.9800
C22B H22F 0.9800
C6A C5A 1.397(4)
C6A H6AA 0.9500
C8D H8DA 0.9800
C8D H8DB 0.9800
C8D H8DC 0.9800
C22E H22G 0.9800
C22E H22H 0.9800
C22E H22I 0.9800
C5F C4F 1.395(4)
C8E H8EA 0.9800
C8E H8EB 0.9800
C8E H8EC 0.9800
C15E H15D 0.9800
C15E H15E 0.9800
C15E H15F 0.9800
C15B H15G 0.9800
C15B H15H 0.9800
C15B H15I 0.9800
C5A C4A 1.387(4)
C4D H4DB 0.9500
C4A H4AB 0.9500
C4C H4CB 0.9500
C22C H22J 0.9800
C22C H22K 0.9800
C22C H22L 0.9800
C22F H22M 0.9800
C22F H22N 0.9800
C22F H22O 0.9800
C3F C4F 1.381(4)
C3F H3FA 0.9500
C8F H8FA 0.9800
C8F H8FB 0.9800
C8F H8FC 0.9800
C15A H15J 0.9800
C15A H15K 0.9800
C15A H15L 0.9800
C15C H15M 0.9800
C15C H15N 0.9800
C15C H15O 0.9800
C15F H15P 0.9800
C15F H15Q 0.9800
C15F H15R 0.9800
C4F H4FB 0.9500
C22A H22P 0.9800
C22A H22Q 0.9800
C22A H22R 0.9800
C8A H8AA 0.9800
C8A H8AB 0.9800
C8A H8AC 0.9800
C8C H8CA 0.9800
C8C H8CB 0.9800
C8C H8CC 0.9800

loop_
_geom_torsion_atom_site_label_1
_geom_torsion_atom_site_label_2
_geom_torsion_atom_site_label_3
_geom_torsion_atom_site_label_4
_geom_torsion
C1C N2C N1C C16C 163.73(19)
C1C N2C N1C B1C -16.4(3)
C16E N1E N2E C1E 160.37(19)
B1E N1E N2E C1E -16.9(3)
C9C N3C N4C C1C -164.2(2)
B1C N3C N4C C1C 15.9(3)
C1F N2F N1F C16F -164.3(2)
C1F N2F N1F B1F 15.1(3)
C1B N2B N1B C16B -161.0(2)
C1B N2B N1B B1B 16.9(3)
C1E N4E N3E C9E -163.26(19)
C1E N4E N3E B1E 17.5(3)
C1B N4B N3B C9B 164.6(2)
C1B N4B N3B B1B -15.5(3)
C1F N4F N3F C9F 164.1(2)
C1F N4F N3F B1F -15.6(3)
C9D N3D N4D C1D -159.67(19)
B1D N3D N4D C1D 17.0(3)
C1D N2D N1D C16D 162.1(2)
C1D N2D N1D B1D -18.0(3)
C16 N1A N2A C1A -163.8(2)
B1A N1A N2A C1A 15.8(3)
C1A N4A N3A C9A 166.0(2)
C1A N4A N3A B1A -15.2(3)
C11D C12D C13D C14D 1.6(4)
C15D C12D C13D C14D 179.8(2)
N1B N2B C1B N4B 19.3(3)
N1B N2B C1B C2B -175.22(19)
N3B N4B C1B N2B -20.3(3)
N3B N4B C1B C2B 174.37(19)
C12D C13D C14D C9D 0.1(4)
C13D C14D C9D C10D -1.9(4)
C13D C14D C9D N3D 178.8(2)
N4D N3D C9D C14D 29.3(3)
B1D N3D C9D C14D -147.2(2)
N4D N3D C9D C10D -149.9(2)
B1D N3D C9D C10D 33.6(3)
N1C N2C C1C N4C -19.4(3)
N1C N2C C1C C2C 171.03(18)
N3C N4C C1C N2C 19.8(3)
N3C N4C C1C C2C -170.63(19)
N3E N4E C1E N2E 19.8(3)
N3E N4E C1E C2E -174.23(19)
N1E N2E C1E N4E -20.0(3)
N1E N2E C1E C2E 173.72(18)
C3E C2E C1E N4E -27.6(3)
C7E C2E C1E N4E 155.1(2)
C3E C2E C1E N2E 139.6(2)
C7E C2E C1E N2E -37.7(3)
N2C C1C C2C C3C 159.0(2)
N4C C1C C2C C3C -11.3(3)
N2C C1C C2C C7C -23.2(3)
N4C C1C C2C C7C 166.5(2)
C20B C19B C18B C17B 1.4(4)
C22B C19B C18B C17B -179.7(3)
N2B C1B C2B C7B 29.7(3)
N4B C1B C2B C7B -163.9(2)
N2B C1B C2B C3B -146.4(2)
N4B C1B C2B C3B 19.9(3)
N2B N1B C16B C21B -151.4(2)
B1B N1B C16B C21B 30.9(3)
N2B N1B C16B C17B 27.4(3)
B1B N1B C16B C17B -150.3(2)
N4C N3C C9C C10C -145.9(2)
B1C N3C C9C C10C 34.0(3)
N4C N3C C9C C14C 34.8(3)
B1C N3C C9C C14C -145.3(2)
C8D O1D C5D C6D 7.1(4)
C8D O1D C5D C4D -172.7(2)
C13D C12D C11D C10D -1.4(4)
C15D C12D C11D C10D -179.6(2)
N2E N1E C16E C21E 149.8(2)
B1E N1E C16E C21E -33.1(3)
N2E N1E C16E C17E -29.7(3)
B1E N1E C16E C17E 147.4(2)
N2C N1C C16C C17C -27.9(3)
B1C N1C C16C C17C 152.3(2)
N2C N1C C16C C21C 151.8(2)
B1C N1C C16C C21C -28.0(3)
C16D C17D C18D C19D 0.3(4)
C19E C18E C17E C16E -0.2(4)
C21E C16E C17E C18E 1.5(4)
N1E C16E C17E C18E -179.1(2)
C8E O1E C5E C4E -5.0(4)
C8E O1E C5E C6E 174.4(2)
C3E C4E C5E O1E 177.8(2)
C3E C4E C5E C6E -1.5(4)
C12D C11D C10D C9D -0.4(4)
C14D C9D C10D C11D 2.1(4)
N3D C9D C10D C11D -178.6(2)
C17C C16C C21C C20C -0.5(4)
N1C C16C C21C C20C 179.8(2)
C3E C2E C7E C6E -1.6(4)
C1E C2E C7E C6E 175.8(2)
C10C C9C C14C C13C 0.0(4)
N3C C9C C14C C13C 179.3(2)
N4F N3F C9F C14F -32.8(3)
B1F N3F C9F C14F 146.8(2)
N4F N3F C9F C10F 147.4(2)
B1F N3F C9F C10F -33.0(3)
N4B N3B C9B C14B -34.3(3)
B1B N3B C9B C14B 145.9(2)
N4B N3B C9B C10B 144.9(2)
B1B N3B C9B C10B -34.9(4)
C21C C16C C17C C18C 0.4(4)
N1C C16C C17C C18C -179.9(2)
C17D C18D C19D C20D 1.3(4)
C17D C18D C19D C22D -178.4(3)
N4A N3A C9A C14A -27.8(3)
B1A N3A C9A C14A 153.4(2)
N4A N3A C9A C10A 151.2(2)
B1A N3A C9A C10A -27.5(3)
C17E C18E C19E C20E -1.1(4)
C17E C18E C19E C22E -180.0(2)
C21E C20E C19E C18E 1.2(4)
C21E C20E C19E C22E 180.0(2)
C18D C17D C16D C21D -1.6(4)
C18D C17D C16D N1D 174.6(2)
C20D C21D C16D C17D 1.3(4)
C20D C21D C16D N1D -174.9(2)
N2D N1D C16D C17D -30.2(3)
B1D N1D C16D C17D 149.9(2)
N2D N1D C16D C21D 146.0(2)
B1D N1D C16D C21D -33.9(4)
C12B C13B C14B C9B 1.1(4)
C10B C9B C14B C13B -2.8(4)
N3B C9B C14B C13B 176.3(2)
N1D N2D C1D N4D -20.4(3)
N1D N2D C1D C2D 174.0(2)
N3D N4D C1D N2D 20.8(3)
N3D N4D C1D C2D -173.37(19)
C3D C2D C1D N2D -159.1(2)
C7D C2D C1D N2D 22.7(3)
C3D C2D C1D N4D 34.2(3)
C7D C2D C1D N4D -144.0(2)
C3F C2F C7F C6F -0.2(4)
C1F C2F C7F C6F 177.8(2)
C3B C2B C7B C6B 2.8(4)
C1B C2B C7B C6B -173.4(2)
C8B O1B C5B C4B 5.7(4)
C8B O1B C5B C6B -172.8(2)
O1D C5D C6D C7D -177.7(2)
C4D C5D C6D C7D 2.1(4)
C16C C17C C18C C19C 0.3(4)
N3A N4A C1A N2A -18.4(3)
N3A N4A C1A C2A 170.05(19)
N1A N2A C1A N4A 18.2(3)
N1A N2A C1A C2A -170.2(2)
C7A C2A C1A N4A -170.5(2)
C3A C2A C1A N4A 6.3(3)
C7A C2A C1A N2A 17.3(3)
C3A C2A C1A N2A -165.9(2)
C18A C17A C16 C21A -1.4(4)
C18A C17A C16 N1A 178.1(2)
N2A N1A C16 C21A -145.6(2)
B1A N1A C16 C21A 34.9(4)
N2A N1A C16 C17A 35.0(3)
B1A N1A C16 C17A -144.6(2)
C9E C14E C13E C12E 0.2(4)
C11E C12E C13E C14E -2.5(4)
C15E C12E C13E C14E 177.9(2)
C5D C6D C7D C2D 0.8(4)
C3D C2D C7D C6D -3.1(4)
C1D C2D C7D C6D 175.2(2)
C14A C9A C10A C11A -2.1(4)
N3A C9A C10A C11A 178.9(2)
C19E C20E C21E C16E 0.1(4)
C17E C16E C21E C20E -1.4(4)
N1E C16E C21E C20E 179.1(2)
C19F C18F C17F C16F 0.6(4)
C13E C14E C9E C10E 2.0(4)
C13E C14E C9E N3E -174.5(2)
N4E N3E C9E C14E 31.0(3)
B1E N3E C9E C14E -149.9(2)
N4E N3E C9E C10E -145.6(2)
B1E N3E C9E C10E 33.6(3)
C7E C2E C3E C4E 2.2(4)
C1E C2E C3E C4E -175.2(2)
C5E C4E C3E C2E -0.6(4)
C16C C21C C20C C19C 0.0(4)
C9C C14C C13C C12C -0.3(4)
C10F C9F C14F C13F 0.9(4)
N3F C9F C14F C13F -178.8(2)
C14F C9F C10F C11F -1.5(4)
N3F C9F C10F C11F 178.2(2)
N3F N4F C1F N2F -19.0(3)
N3F N4F C1F C2F 171.28(19)
N1F N2F C1F N4F 19.2(3)
N1F N2F C1F C2F -171.2(2)
C3F C2F C1F N4F 3.7(3)
C7F C2F C1F N4F -174.2(2)
C3F C2F C1F N2F -166.7(2)
C7F C2F C1F N2F 15.4(3)
C19F C20F C21F C16F 0.2(4)
C9F C14F C13F C12F 0.7(4)
C19B C18B C17B C16B -0.2(4)
C21B C16B C17B C18B -1.4(4)
N1B C16B C17B C18B 179.8(2)
C18B C19B C20B C21B -1.2(4)
C22B C19B C20B C21B 180.0(3)
C3C C2C C7C C6C 1.9(4)
C1C C2C C7C C6C -176.0(2)
C14E C9E C10E C11E -1.9(4)
N3E C9E C10E C11E 174.6(2)
C17A C16 C21A C20A 1.6(4)
N1A C16 C21A C20A -177.8(2)
C7D C2D C3D C4D 2.7(4)
C1D C2D C3D C4D -175.6(3)
C9F C10F C11F C12F 0.6(4)
C13A C12A C11A C10A 0.8(4)
C15A C12A C11A C10A -177.2(3)
C9A C10A C11A C12A 0.6(4)
C14C C13C C12C C11C 0.4(4)
C14C C13C C12C C15C -179.4(3)
O1B C5B C4B C3B -175.7(2)
C6B C5B C4B C3B 2.8(4)
C16D C21D C20D C19D 0.4(4)
C18D C19D C20D C21D -1.6(4)
C22D C19D C20D C21D 178.1(3)
C14C C9C C10C C11C 0.0(4)
N3C C9C C10C C11C -179.2(2)
C9E C10E C11E C12E -0.4(4)
C13E C12E C11E C10E 2.6(4)
C15E C12E C11E C10E -177.8(2)
C10A C9A C14A C13A 2.2(4)
N3A C9A C14A C13A -178.8(2)
C17F C18F C19F C20F 0.8(4)
C17F C18F C19F C22F -177.0(3)
C21F C20F C19F C18F -1.2(4)
C21F C20F C19F C22F 176.6(3)
C16 C17A C18A C19A 0.2(4)
C19B C20B C21B C16B -0.4(4)
C17B C16B C21B C20B 1.6(4)
N1B C16B C21B C20B -179.6(2)
C21C C20C C19C C18C 0.7(4)
C21C C20C C19C C22C -178.0(3)
C17C C18C C19C C20C -0.8(4)
C17C C18C C19C C22C 177.9(3)
C18F C17F C16F C21F -1.7(4)
C18F C17F C16F N1F 178.9(2)
C20F C21F C16F C17F 1.3(4)
C20F C21F C16F N1F -179.2(2)
N2F N1F C16F C17F 29.4(3)
B1F N1F C16F C17F -150.0(2)
N2F N1F C16F C21F -150.1(2)
B1F N1F C16F C21F 30.6(4)
C7A C2A C3A C4A -0.1(4)
C1A C2A C3A C4A -177.0(2)
C3A C2A C7A C6A -1.4(4)
C1A C2A C7A C6A 175.6(2)
C9A C14A C13A C12A -0.8(4)
C11A C12A C13A C14A -0.7(4)
C15A C12A C13A C14A 177.3(3)
C2B C7B C6B C5B 0.2(4)
O1B C5B C6B C7B 175.6(2)
C4B C5B C6B C7B -3.0(4)
C10F C11F C12F C13F 1.0(4)
C10F C11F C12F C15F -179.0(3)
C14F C13F C12F C11F -1.6(4)
C14F C13F C12F C15F 178.3(3)
C2F C7F C6F C5F 0.9(4)
C10B C11B C12B C13B -1.9(4)
C10B C11B C12B C15B 177.3(3)
C14B C13B C12B C11B 1.2(4)
C14B C13B C12B C15B -178.0(3)
C17A C18A C19A C20A 0.8(4)
C17A C18A C19A C22A -178.7(3)
C12B C11B C10B C9B 0.3(4)
C14B C9B C10B C11B 2.1(4)
N3B C9B C10B C11B -177.0(2)
C16 C21A C20A C19A -0.7(4)
C18A C19A C20A C21A -0.5(4)
C22A C19A C20A C21A 179.0(3)
C9C C10C C11C C12C 0.2(4)
C13C C12C C11C C10C -0.4(4)
C15C C12C C11C C10C 179.4(3)
C2E C7E C6E C5E -0.5(4)
O1E C5E C6E C7E -177.3(2)
C4E C5E C6E C7E 2.1(4)
C5B C4B C3B C2B 0.2(4)
C7B C2B C3B C4B -3.0(4)
C1B C2B C3B C4B 173.2(2)
C2C C7C C6C C5C -0.2(4)
C7C C2C C3C C4C -1.6(4)
C1C C2C C3C C4C 176.2(2)
C8C O1C C5C C6C -13.6(4)
C8C O1C C5C C4C 166.8(3)
C7C C6C C5C O1C 178.7(3)
C7C C6C C5C C4C -1.6(4)
C2A C7A C6A C5A 0.6(4)
C8F O1F C5F C6F 11.0(4)
C8F O1F C5F C4F -168.8(3)
C7F C6F C5F O1F 179.1(2)
C7F C6F C5F C4F -1.1(4)
C8A O1A C5A C4A -170.8(3)
C8A O1A C5A C6A 9.2(4)
C7A C6A C5A O1A -178.3(2)
C7A C6A C5A C4A 1.7(4)
C2D C3D C4D C5D 0.1(4)
O1D C5D C4D C3D 177.3(3)
C6D C5D C4D C3D -2.5(4)
C2A C3A C4A C5A 2.4(4)
O1A C5A C4A C3A 176.9(2)
C6A C5A C4A C3A -3.2(4)
C2C C3C C4C C5C -0.2(4)
O1C C5C C4C C3C -178.5(3)
C6C C5C C4C C3C 1.8(5)
C7F C2F C3F C4F -0.5(4)
C1F C2F C3F C4F -178.5(2)
C2F C3F C4F C5F 0.4(4)
O1F C5F C4F C3F -179.7(3)
C6F C5F C4F C3F 0.4(4)
N2A N1A B1A F2A -158.8(2)
C16 N1A B1A F2A 20.7(3)
N2A N1A B1A F1A 76.6(3)
C16 N1A B1A F1A -103.9(3)
N2A N1A B1A N3A -40.0(3)
C16 N1A B1A N3A 139.5(2)
N4A N3A B1A F2A 158.18(19)
C9A N3A B1A F2A -23.2(3)
N4A N3A B1A F1A -77.5(3)
C9A N3A B1A F1A 101.1(3)
N4A N3A B1A N1A 39.7(3)
C9A N3A B1A N1A -141.6(2)
N4B N3B B1B F2B 162.40(19)
C9B N3B B1B F2B -17.8(3)
N4B N3B B1B F1B -72.8(3)
C9B N3B B1B F1B 107.0(3)
N4B N3B B1B N1B 42.7(3)
C9B N3B B1B N1B -137.5(2)
N2B N1B B1B F2B -162.7(2)
C16B N1B B1B F2B 14.9(3)
N2B N1B B1B F1B 73.6(3)
C16B N1B B1B F1B -108.8(3)
N2B N1B B1B N3B -43.2(3)
C16B N1B B1B N3B 134.4(2)
N2C N1C B1C F2C 160.80(19)
C16C N1C B1C F2C -19.4(3)
N2C N1C B1C F1C -74.0(3)
C16C N1C B1C F1C 105.8(3)
N2C N1C B1C N3C 42.4(3)
C16C N1C B1C N3C -137.8(2)
N4C N3C B1C F2C -161.2(2)
C9C N3C B1C F2C 18.9(3)
N4C N3C B1C F1C 73.7(3)
C9C N3C B1C F1C -106.2(3)
N4C N3C B1C N1C -42.2(3)
C9C N3C B1C N1C 137.9(2)
N2D N1D B1D F2D 165.3(2)
C16D N1D B1D F2D -14.8(3)
N2D N1D B1D F1D -69.6(3)
C16D N1D B1D F1D 110.3(3)
N2D N1D B1D N3D 45.7(3)
C16D N1D B1D N3D -134.4(2)
N4D N3D B1D F2D -164.41(19)
C9D N3D B1D F2D 11.9(3)
N4D N3D B1D F1D 70.0(3)
C9D N3D B1D F1D -113.7(2)
N4D N3D B1D N1D -45.3(3)
C9D N3D B1D N1D 131.0(2)
N4E N3E B1E F2E -164.2(2)
C9E N3E B1E F2E 16.7(3)
N4E N3E B1E F1E 71.1(3)
C9E N3E B1E F1E -108.0(3)
N4E N3E B1E N1E -45.0(3)
C9E N3E B1E N1E 135.9(2)
N2E N1E B1E F2E 163.51(19)
C16E N1E B1E F2E -13.4(3)
N2E N1E B1E F1E -71.7(3)
C16E N1E B1E F1E 111.3(3)
N2E N1E B1E N3E 44.5(3)
C16E N1E B1E N3E -132.4(2)
N4F N3F B1F F2F 160.57(19)
C9F N3F B1F F2F -19.0(3)
N4F N3F B1F F1F -75.6(3)
C9F N3F B1F F1F 104.8(3)
N4F N3F B1F N1F 41.0(3)
C9F N3F B1F N1F -138.6(2)
N2F N1F B1F F2F -160.0(2)
C16F N1F B1F F2F 19.3(3)
N2F N1F B1F F1F 76.3(3)
C16F N1F B1F F1F -104.3(3)
N2F N1F B1F N3F -40.7(3)
C16F N1F B1F N3F 138.6(2)

loop_
_platon_squeeze_void_nr
_platon_squeeze_void_average_x
_platon_squeeze_void_average_y
_platon_squeeze_void_average_z
_platon_squeeze_void_volume
_platon_squeeze_void_count_electrons
_platon_squeeze_void_content
1 0.252 0.161 0.829 464 59 ' '
2 0.440 0.500 0.500 428 47 ' '
3 0.900 0.839 0.171 464 60 ' '
